data_7706314
loop_
_publ_author_name
'Straube, Axel'
'Coburger, Peter'
'Michak, Marvin'
'Ringenberg, Mark R.'
'Hey-Hawkins, Evamarie'

_publ_section_title
;
 The core of the matter - arene substitution determines the coordination
 and catalytic behaviour of tris(1-phosphanyl-1'-ferrocenylene)arene
 gold(I) complexes.
;
_journal_issue 46
_journal_name_full 'Dalton transactions (Cambridge, England : 2003)'
_journal_page_first 16667
_journal_page_last 16682
_journal_paper_doi 10.1039/d0dt02743j
_journal_volume 49
_journal_year 2020
_chemical_formula_sum 'C153 H122 Au3 F6 Fe6 N0 O6 P6 S2'
_chemical_formula_weight 3346.44
_space_group_crystal_system triclinic
_space_group_IT_number 2
_space_group_name_Hall '-P 1'
_space_group_name_H-M_alt 'P -1'
_atom_sites_solution_hydrogens geom
_audit_creation_method SHELXL-2014/7
_audit_update_record
;
2020-08-05 deposited with the CCDC.	2020-10-15 downloaded from the CCDC.
;
_cell_angle_alpha 69.340(2)
_cell_angle_beta 83.591(2)
_cell_angle_gamma 88.2600(10)
_cell_formula_units_Z 2
_cell_length_a 12.6182(2)
_cell_length_b 23.5315(4)
_cell_length_c 27.2516(7)
_cell_measurement_reflns_used 16388
_cell_measurement_temperature 293(2)
_cell_measurement_theta_max 27.9860
_cell_measurement_theta_min 2.6610
_cell_volume 7523.6(3)
_computing_cell_refinement
;
CrysAlisPro, Agilent Technologies,
Version 1.171.37.35 (release 13-08-2014 CrysAlis171 .NET)
(compiled Aug 13 2014,18:06:01)
;
_computing_data_collection
;
CrysAlisPro, Agilent Technologies,
Version 1.171.37.35 (release 13-08-2014 CrysAlis171 .NET)
(compiled Aug 13 2014,18:06:01)
;
_computing_data_reduction
;
CrysAlisPro, Agilent Technologies,
Version 1.171.37.35 (release 13-08-2014 CrysAlis171 .NET)
(compiled Aug 13 2014,18:06:01)
;
_computing_structure_refinement 'SHELXL-2014/7 (Sheldrick, 2014)'
_computing_structure_solution SHELXS
_diffrn_ambient_temperature 293(2)
_diffrn_detector_area_resol_mean 16.3560
_diffrn_measured_fraction_theta_full 0.999
_diffrn_measured_fraction_theta_max 0.999
_diffrn_measurement_device_type 'Xcalibur, Sapphire3, Gemini'
_diffrn_measurement_method '\w scans'
_diffrn_radiation_type MoK\a
_diffrn_radiation_wavelength 0.71073
_diffrn_reflns_av_R_equivalents 0.0621
_diffrn_reflns_av_unetI/netI 0.0988
_diffrn_reflns_Laue_measured_fraction_full 0.999
_diffrn_reflns_Laue_measured_fraction_max 0.999
_diffrn_reflns_limit_h_max 16
_diffrn_reflns_limit_h_min -16
_diffrn_reflns_limit_k_max 31
_diffrn_reflns_limit_k_min -31
_diffrn_reflns_limit_l_max 36
_diffrn_reflns_limit_l_min -35
_diffrn_reflns_number 89742
_diffrn_reflns_point_group_measured_fraction_full 0.999
_diffrn_reflns_point_group_measured_fraction_max 0.999
_diffrn_reflns_theta_full 25.242
_diffrn_reflns_theta_max 28.282
_diffrn_reflns_theta_min 2.332
_diffrn_source 'Enhance (Mo) X-ray Source'
_exptl_absorpt_coefficient_mu 3.623
_exptl_absorpt_correction_T_max 1.00000
_exptl_absorpt_correction_T_min 0.78135
_exptl_absorpt_correction_type multi-scan
_exptl_absorpt_process_details
; 
CrysAlisPro, Agilent Technologies,
Version 1.171.37.35 (release 13-08-2014 CrysAlis171 .NET)
(compiled Aug 13 2014,18:06:01)
Empirical absorption correction using spherical harmonics,
 implemented in SCALE3 ABSPACK scaling algorithm.
Empirical absorption correction using spherical harmonics,
 implemented in SCALE3 ABSPACK scaling algorithm.
;
_exptl_crystal_colour 'clear orange'
_exptl_crystal_density_diffrn 1.477
_exptl_crystal_description prism
_exptl_crystal_F_000 3314
_exptl_crystal_size_max 0.4000
_exptl_crystal_size_mid 0.2000
_exptl_crystal_size_min 0.0500
_refine_diff_density_max 2.644
_refine_diff_density_min -1.729
_refine_diff_density_rms 0.134
_refine_ls_extinction_method none
_refine_ls_goodness_of_fit_ref 1.003
_refine_ls_hydrogen_treatment constr
_refine_ls_matrix_type full
_refine_ls_number_parameters 1497
_refine_ls_number_reflns 37318
_refine_ls_number_restraints 0
_refine_ls_restrained_S_all 1.003
_refine_ls_R_factor_all 0.1062
_refine_ls_R_factor_gt 0.0590
_refine_ls_shift/su_max 0.002
_refine_ls_shift/su_mean 0.000
_refine_ls_structure_factor_coef Fsqd
_refine_ls_weighting_details 'w=1/[\s^2^(Fo^2^)+(0.0549P)^2^] where P=(Fo^2^+2Fc^2^)/3'
_refine_ls_weighting_scheme calc
_refine_ls_wR_factor_gt 0.1168
_refine_ls_wR_factor_ref 0.1341
_reflns_Friedel_coverage 0.000
_reflns_number_gt 23157
_reflns_number_total 37318
_reflns_threshold_expression 'I > 2\s(I)'
_cod_data_source_file d0dt02743j2.cif
_cod_data_source_block Au3L2-x2765-squeeze_renumbered_sq
_cod_database_code 7706314
_shelx_shelxl_version_number 2014/7
_shelx_space_group_comment
; 
The symmetry employed for this shelxl refinement is uniquely defined 
by the following loop, which should always be used as a source of 
symmetry information in preference to the above space-group names. 
They are only intended as comments. 
;

loop_
_space_group_symop_operation_xyz
'x, y, z'
'-x, -y, -z'

loop_
_atom_site_label
_atom_site_type_symbol
_atom_site_fract_x
_atom_site_fract_y
_atom_site_fract_z
_atom_site_U_iso_or_equiv
_atom_site_adp_type
_atom_site_occupancy
_atom_site_site_symmetry_order
_atom_site_calc_flag
_atom_site_refinement_flags_posn
_atom_site_refinement_flags_adp
_atom_site_refinement_flags_occupancy
_atom_site_disorder_assembly
_atom_site_disorder_group
C55 C -0.1157(5) -0.1676(4) 0.6497(3) 0.056(2) Uani 1 1 d . . . . .
H7 H -0.0762 -0.1292 0.6325 0.068 Uiso 1 1 calc R U . . .
C135 C 0.9675(5) 0.4437(3) 0.9627(3) 0.0476(18) Uani 1 1 d . . . . .
H9 H 0.9108 0.4704 0.9601 0.057 Uiso 1 1 calc R U . . .
C64 C -0.8616(7) -0.1763(6) 0.6788(6) 0.097(4) Uani 1 1 d . . . . .
H10 H -0.9308 -0.1629 0.6731 0.116 Uiso 1 1 calc R U . . .
C106 C 1.0804(4) 0.4673(3) 0.6557(2) 0.0327(15) Uani 1 1 d . . . . .
C203 C 0.7056(11) 0.4145(4) 0.2165(4) 0.089(3) Uani 1 1 d . . . . .
H14 H 0.6998 0.4023 0.2531 0.107 Uiso 1 1 calc R U . . .
C56 C -0.4375(4) -0.1791(3) 0.6669(3) 0.0358(15) Uani 1 1 d . . . . .
C139 C 1.2886(5) 0.3598(3) 0.8716(2) 0.0361(16) Uani 1 1 d . . . . .
C89 C 0.1122(4) 0.2382(3) 0.6690(3) 0.0334(15) Uani 1 1 d . . . . .
C132 C 1.0557(4) 0.2766(3) 0.8393(3) 0.0355(15) Uani 1 1 d . . . . .
H20 H 1.0509 0.3022 0.8024 0.043 Uiso 1 1 calc R U . . .
C77 C 0.7609(4) 0.3149(3) 0.8202(3) 0.0356(15) Uani 1 1 d . . . . .
C118 C 1.3691(5) 0.4701(3) 0.7083(3) 0.0481(19) Uani 1 1 d . . . . .
H22 H 1.3518 0.4717 0.7419 0.058 Uiso 1 1 calc R U . . .
C111 C 1.1373(5) 0.5738(3) 0.6753(3) 0.0352(15) Uani 1 1 d . . . . .
C107 C 1.0307(5) 0.4088(3) 0.6715(3) 0.0381(16) Uani 1 1 d . . . . .
H25 H 1.0272 0.3778 0.7069 0.046 Uiso 1 1 calc R U . . .
C140 C 1.3485(5) 0.4129(4) 0.8565(3) 0.0479(19) Uani 1 1 d . . . . .
H26 H 1.3152 0.4504 0.8467 0.058 Uiso 1 1 calc R U . . .
C85 C 0.3485(4) 0.3088(3) 0.7123(3) 0.0329(14) Uani 1 1 d . . . . .
H27 H 0.3603 0.3467 0.6820 0.039 Uiso 1 1 calc R U . . .
C12 C 0.2994(4) -0.0072(3) 0.7284(3) 0.0356(15) Uani 1 1 d . . . . .
C94 C 0.0590(5) 0.2457(3) 0.7137(3) 0.0380(16) Uani 1 1 d . . . . .
H31 H 0.0967 0.2536 0.7380 0.046 Uiso 1 1 calc R U . . .
C86 C 0.3749(5) 0.2986(3) 0.7631(3) 0.0415(17) Uani 1 1 d . . . . .
H32 H 0.4080 0.3284 0.7744 0.050 Uiso 1 1 calc R U . . .
C79 C 0.6161(5) 0.2513(3) 0.7367(3) 0.0396(16) Uani 1 1 d . . . . .
C73 C 0.6700(4) 0.2936(3) 0.7542(3) 0.0363(16) Uani 1 1 d . . . . .
C51 C -0.1578(5) -0.1912(4) 0.7037(3) 0.0476(19) Uani 1 1 d . . . . .
C83 C 0.5931(5) 0.2601(3) 0.6845(3) 0.0407(16) Uani 1 1 d . . . . .
H38 H 0.6065 0.2976 0.6540 0.049 Uiso 1 1 calc R U . . .
C76 C 0.7877(4) 0.3723(3) 0.7837(3) 0.0346(15) Uani 1 1 d . . . . .
H39 H 0.8271 0.3986 0.7934 0.042 Uiso 1 1 calc R U . . .
C103 C 0.8048(5) 0.5345(3) 0.6163(3) 0.051(2) Uani 1 1 d . . . . .
H40 H 0.8036 0.5600 0.5791 0.061 Uiso 1 1 calc R U . . .
C23 C 0.5115(4) 0.0367(3) 0.6853(3) 0.0360(15) Uani 1 1 d . . . . .
C108 C 0.9850(5) 0.4034(3) 0.6289(3) 0.0476(18) Uani 1 1 d . . . . .
H42 H 0.9446 0.3683 0.6292 0.057 Uiso 1 1 calc R U . . .
C2 C -0.1273(4) -0.1083(3) 0.8184(3) 0.0374(16) Uani 1 1 d . . . . .
H45 H -0.1195 -0.0904 0.8432 0.045 Uiso 1 1 calc R U . . .
C7 C -0.0210(5) -0.0236(3) 0.7499(3) 0.0483(19) Uani 1 1 d . . . . .
C59 C -0.3352(5) -0.0926(3) 0.6366(3) 0.0450(18) Uani 1 1 d . . . . .
H47 H -0.2962 -0.0564 0.6350 0.054 Uiso 1 1 calc R U . . .
C33 C -0.2889(4) -0.2484(3) 0.9097(3) 0.0382(16) Uani 1 1 d . . . . .
H48 H -0.2982 -0.2768 0.8914 0.046 Uiso 1 1 calc R U . . .
C45 C -0.5564(5) -0.3251(3) 0.9362(3) 0.0387(16) Uani 1 1 d . . . . .
C1 C -0.0796(4) -0.0818(3) 0.7666(3) 0.0387(17) Uani 1 1 d . . . . .
C15 C 0.2041(5) -0.0924(3) 0.7825(3) 0.0468(19) Uani 1 1 d . . . . .
H52 H 0.1649 -0.1310 0.7950 0.056 Uiso 1 1 calc R U . . .
C84 C 0.3044(4) 0.2541(3) 0.7116(2) 0.0301(14) Uani 1 1 d . . . . .
C136 C 1.0087(6) 0.4176(3) 1.0094(3) 0.053(2) Uani 1 1 d . . . . .
H55 H 0.9789 0.4263 1.0387 0.064 Uiso 1 1 calc R U . . .
C3 C -0.1866(4) -0.1618(3) 0.8324(3) 0.0339(15) Uani 1 1 d . . . . .
C78 C 0.7025(4) 0.2760(3) 0.8051(3) 0.0354(15) Uani 1 1 d . . . . .
H58 H 0.6844 0.2374 0.8292 0.042 Uiso 1 1 calc R U . . .
C57 C -0.4011(5) -0.1673(3) 0.6125(3) 0.0392(16) Uani 1 1 d . . . . .
H59 H -0.4165 -0.1920 0.5917 0.047 Uiso 1 1 calc R U . . .
C123 C 0.7927(4) 0.2955(3) 0.8740(3) 0.0364(16) Uani 1 1 d . . . . .
C17 C 0.3578(5) 0.0230(3) 0.6182(3) 0.0385(16) Uani 1 1 d . . . . .
C127 C 0.7835(5) 0.2351(4) 0.9123(3) 0.0488(19) Uani 1 1 d . . . . .
H62 H 0.7583 0.1990 0.9069 0.059 Uiso 1 1 calc R U . . .
C128 C 1.0930(4) 0.2960(3) 0.8795(2) 0.0346(15) Uani 1 1 d . . . . .
C96 C 0.2282(5) 0.3514(3) 0.5836(3) 0.0464(18) Uani 1 1 d . . . . .
H64 H 0.1629 0.3512 0.6032 0.056 Uiso 1 1 calc R U . . .
C38 C -0.5509(5) -0.1833(4) 0.9433(3) 0.052(2) Uani 1 1 d . . . . .
H65 H -0.5848 -0.2105 0.9773 0.062 Uiso 1 1 calc R U . . .
C75 C 0.7570(4) 0.3911(3) 0.7331(3) 0.0369(16) Uani 1 1 d . . . . .
C88 C 0.3034(5) 0.2100(3) 0.7641(3) 0.0403(17) Uani 1 1 d . . . . .
H67 H 0.2771 0.1680 0.7760 0.048 Uiso 1 1 calc R U . . .
C101 C 0.7832(4) 0.4528(3) 0.6950(3) 0.0379(16) Uani 1 1 d . . . . .
C104 C 0.8476(5) 0.5513(3) 0.6542(3) 0.0471(19) Uani 1 1 d . . . . .
H69 H 0.8813 0.5904 0.6484 0.057 Uiso 1 1 calc R U . . .
C6 C -0.0914(4) -0.1090(3) 0.7297(3) 0.0456(19) Uani 1 1 d . . . . .
H72 H -0.0601 -0.0907 0.6953 0.055 Uiso 1 1 calc R U . . .
C74 C 0.6978(4) 0.3513(3) 0.7190(3) 0.0370(16) Uani 1 1 d . . . . .
H74 H 0.6767 0.3636 0.6852 0.044 Uiso 1 1 calc R U . . .
C109 C 1.0064(5) 0.4580(4) 0.5855(3) 0.053(2) Uani 1 1 d . . . . .
H75 H 0.9831 0.4672 0.5504 0.063 Uiso 1 1 calc R U . . .
C40 C -0.7838(5) -0.2960(3) 0.8743(3) 0.051(2) Uani 1 1 d . . . . .
H76 H -0.7466 -0.3258 0.8645 0.061 Uiso 1 1 calc R U . . .
C124 C 0.8339(4) 0.3338(3) 0.8984(3) 0.0399(16) Uani 1 1 d . . . . .
H78 H 0.8496 0.3773 0.8812 0.048 Uiso 1 1 calc R U . . .
C25 C 0.6924(5) 0.0727(4) 0.6593(4) 0.062(2) Uani 1 1 d . . . . .
H81 H 0.7425 0.0996 0.6354 0.075 Uiso 1 1 calc R U . . .
C43 C -0.8958(5) -0.2069(3) 0.9024(3) 0.051(2) Uani 1 1 d . . . . .
H83 H -0.9335 -0.1770 0.9116 0.061 Uiso 1 1 calc R U . . .
C20 C 0.3264(8) -0.0145(4) 0.5347(4) 0.078(3) Uani 1 1 d . . . . .
H86 H 0.3165 -0.0270 0.5067 0.093 Uiso 1 1 calc R U . . .
C95 C 0.2951(5) 0.3027(3) 0.5993(2) 0.0328(14) Uani 1 1 d . . . . .
C82 C 0.5485(5) 0.2061(3) 0.6834(3) 0.0464(18) Uani 1 1 d . . . . .
H88 H 0.5267 0.1994 0.6525 0.056 Uiso 1 1 calc R U . . .
C110 C 1.0650(5) 0.4978(3) 0.6014(3) 0.0435(18) Uani 1 1 d . . . . .
H89 H 1.0904 0.5387 0.5793 0.052 Uiso 1 1 calc R U . . .
C39 C -0.7287(5) -0.2533(3) 0.8866(3) 0.0407(17) Uani 1 1 d . . . . .
C99 C 0.4202(6) 0.3531(4) 0.5245(3) 0.067(3) Uani 1 1 d . . . . .
H92 H 0.4854 0.3534 0.5048 0.081 Uiso 1 1 calc R U . . .
C205 C 0.8133(5) 0.4440(3) 0.1352(3) 0.0499(19) Uani 1 1 d . . . . .
H93 H 0.8802 0.4526 0.1160 0.060 Uiso 1 1 calc R U . . .
C53 C -0.1978(5) -0.2570(4) 0.6630(3) 0.051(2) Uani 1 1 d . . . . .
H94 H -0.2268 -0.2917 0.6567 0.061 Uiso 1 1 calc R U . . .
C35 C -0.4849(5) -0.1425(3) 0.8553(3) 0.0432(17) Uani 1 1 d . . . . .
H95 H -0.4652 -0.1369 0.8181 0.052 Uiso 1 1 calc R U . . .
C133 C 1.0935(4) 0.3897(3) 0.9232(2) 0.0347(15) Uani 1 1 d . . . . .
C144 C 1.3365(5) 0.3037(3) 0.8883(2) 0.0404(16) Uani 1 1 d . . . . .
H97 H 1.2964 0.2681 0.8991 0.049 Uiso 1 1 calc R U . . .
C134 C 1.0099(4) 0.4304(3) 0.9192(3) 0.0371(16) Uani 1 1 d . . . . .
H98 H 0.9824 0.4487 0.8871 0.045 Uiso 1 1 calc R U . . .
C60 C -0.3969(5) -0.1318(3) 0.6814(3) 0.0396(16) Uani 1 1 d . . . . .
H99 H -0.4085 -0.1279 0.7162 0.047 Uiso 1 1 calc R U . . .
C87 C 0.3467(5) 0.2384(3) 0.7956(3) 0.0436(18) Uani 1 1 d . . . . .
H100 H 0.3561 0.2195 0.8331 0.052 Uiso 1 1 calc R U . . .
C143 C 1.4465(5) 0.3022(4) 0.8883(3) 0.051(2) Uani 1 1 d . . . . .
H101 H 1.4799 0.2648 0.9000 0.061 Uiso 1 1 calc R U . . .
C13 C 0.2774(5) -0.0025(3) 0.7790(3) 0.0460(18) Uani 1 1 d . . . . .
H102 H 0.2991 0.0312 0.7889 0.055 Uiso 1 1 calc R U . . .
C24 C 0.5856(5) 0.0771(3) 0.6503(3) 0.0497(19) Uani 1 1 d . . . . .
H104 H 0.5642 0.1074 0.6207 0.060 Uiso 1 1 calc R U . . .
C16 C 0.2539(5) -0.0636(3) 0.7309(3) 0.0398(16) Uani 1 1 d . . . . .
H105 H 0.2554 -0.0787 0.7016 0.048 Uiso 1 1 calc R U . . .
C27 C 0.6517(6) -0.0122(4) 0.7376(4) 0.060(2) Uani 1 1 d . . . . .
H106 H 0.6739 -0.0425 0.7671 0.072 Uiso 1 1 calc R U . . .
C58 C -0.3383(5) -0.1140(3) 0.5946(3) 0.052(2) Uani 1 1 d . . . . .
H108 H -0.3019 -0.0952 0.5589 0.062 Uiso 1 1 calc R U . . .
C129 C 1.0857(5) 0.2444(3) 0.9265(3) 0.0417(17) Uani 1 1 d . . . . .
H109 H 1.1052 0.2430 0.9607 0.050 Uiso 1 1 calc R U . . .
C34 C -0.5381(5) -0.1949(3) 0.8947(3) 0.0418(17) Uani 1 1 d . . . . .
C22 C 0.2626(6) 0.0359(4) 0.5950(3) 0.053(2) Uani 1 1 d . . . . .
H111 H 0.2089 0.0570 0.6074 0.064 Uiso 1 1 calc R U . . .
C138 C 1.1363(5) 0.3643(3) 0.9716(3) 0.0442(17) Uani 1 1 d . . . . .
H112 H 1.1935 0.3378 0.9748 0.053 Uiso 1 1 calc R U . . .
C80 C 0.5808(5) 0.1911(3) 0.7683(3) 0.0462(18) Uani 1 1 d . . . . .
H113 H 0.5852 0.1714 0.8063 0.055 Uiso 1 1 calc R U . . .
C61 C -0.6558(5) -0.2159(3) 0.6958(3) 0.0441(18) Uani 1 1 d . . . . .
C121 C 1.4243(5) 0.4661(4) 0.6078(3) 0.059(2) Uani 1 1 d . . . . .
H115 H 1.4427 0.4649 0.5742 0.071 Uiso 1 1 calc R U . . .
C5 C -0.1490(4) -0.1629(3) 0.7432(3) 0.0389(17) Uani 1 1 d . . . . .
C204 C 0.8056(8) 0.4256(4) 0.1873(4) 0.076(3) Uani 1 1 d . . . . .
H117 H 0.8669 0.4202 0.2044 0.091 Uiso 1 1 calc R U . . .
C117 C 1.2929(4) 0.4811(3) 0.6732(3) 0.0344(15) Uani 1 1 d . . . . .
C4 C -0.1969(4) -0.1883(3) 0.7952(3) 0.0412(18) Uani 1 1 d . . . . .
H121 H -0.2367 -0.2240 0.8050 0.049 Uiso 1 1 calc R U . . .
C8 C 0.0266(4) 0.0108(3) 0.6975(3) 0.049(2) Uani 1 1 d . . . . .
H122 H 0.0294 -0.0016 0.6666 0.059 Uiso 1 1 calc R U . . .
C115 C 1.0367(6) 0.6574(4) 0.6861(3) 0.059(2) Uani 1 1 d . . . . .
H123 H 0.9851 0.6727 0.7052 0.071 Uiso 1 1 calc R U . . .
C125 C 0.8496(5) 0.2980(4) 0.9514(3) 0.0484(19) Uani 1 1 d . . . . .
H127 H 0.8758 0.3123 0.9775 0.058 Uiso 1 1 calc R U . . .
C141 C 1.4595(5) 0.4093(4) 0.8562(3) 0.059(2) Uani 1 1 d . . . . .
H128 H 1.5010 0.4445 0.8453 0.071 Uiso 1 1 calc R U . . .
C32 C -0.3248(5) -0.2578(4) 0.9638(3) 0.050(2) Uani 1 1 d . . . . .
H129 H -0.3627 -0.2939 0.9890 0.060 Uiso 1 1 calc R U . . .
C54 C -0.1410(5) -0.2078(4) 0.6245(3) 0.054(2) Uani 1 1 d . . . . .
H130 H -0.1221 -0.2027 0.5873 0.065 Uiso 1 1 calc R U . . .
C48 C -0.5052(6) -0.4253(3) 1.0189(3) 0.057(2) Uani 1 1 d . . . . .
H131 H -0.4868 -0.4585 1.0472 0.068 Uiso 1 1 calc R U . . .
C113 C 1.1748(7) 0.6752(4) 0.6155(4) 0.069(3) Uani 1 1 d . . . . .
H132 H 1.2152 0.7022 0.5864 0.083 Uiso 1 1 calc R U . . .
C102 C 0.7663(5) 0.4744(3) 0.6397(3) 0.0474(19) Uani 1 1 d . . . . .
H133 H 0.7325 0.4514 0.6219 0.057 Uiso 1 1 calc R U . . .
C116 C 1.0552(5) 0.5960(3) 0.7023(3) 0.0449(18) Uani 1 1 d . . . . .
H134 H 1.0134 0.5693 0.7310 0.054 Uiso 1 1 calc R U . . .
C11 C -0.0044(5) 0.0113(3) 0.7820(3) 0.057(2) Uani 1 1 d . . . . .
H135 H -0.0278 0.0000 0.8198 0.068 Uiso 1 1 calc R U . . .
C14 C 0.2198(6) -0.0562(3) 0.8137(3) 0.053(2) Uani 1 1 d . . . . .
H136 H 0.1946 -0.0655 0.8510 0.063 Uiso 1 1 calc R U . . .
C30 C -0.2423(5) -0.1647(3) 0.9277(3) 0.0476(18) Uani 1 1 d . . . . .
H140 H -0.2140 -0.1247 0.9237 0.057 Uiso 1 1 calc R U . . .
C21 C 0.2489(7) 0.0169(4) 0.5532(4) 0.077(3) Uani 1 1 d . . . . .
H141 H 0.1857 0.0258 0.5375 0.092 Uiso 1 1 calc R U . . .
C37 C -0.5056(6) -0.1251(4) 0.9331(3) 0.059(2) Uani 1 1 d . . . . .
H142 H -0.5018 -0.1055 0.9592 0.071 Uiso 1 1 calc R U . . .
C120 C 1.4987(6) 0.4550(4) 0.6430(4) 0.063(2) Uani 1 1 d . . . . .
H144 H 1.5684 0.4464 0.6328 0.076 Uiso 1 1 calc R U . . .
C201 C 0.6240(6) 0.4385(3) 0.1382(3) 0.0486(19) Uani 1 1 d . . . . .
H145 H 0.5624 0.4420 0.1215 0.058 Uiso 1 1 calc R U . . .
C97 C 0.2587(6) 0.4015(3) 0.5379(3) 0.057(2) Uani 1 1 d . . . . .
H146 H 0.2145 0.4350 0.5272 0.068 Uiso 1 1 calc R U . . .
C98 C 0.3550(6) 0.4001(4) 0.5093(3) 0.054(2) Uani 1 1 d . . . . .
H147 H 0.3750 0.4327 0.4786 0.064 Uiso 1 1 calc R U . . .
C200 C 0.7227(5) 0.4507(3) 0.1083(3) 0.0446(17) Uani 1 1 d . . . . .
C19 C 0.4193(7) -0.0274(4) 0.5584(3) 0.066(2) Uani 1 1 d . . . . .
H150 H 0.4727 -0.0487 0.5461 0.080 Uiso 1 1 calc R U . . .
C62 C -0.7410(5) -0.2429(5) 0.7327(4) 0.072(3) Uani 1 1 d . . . . .
H151 H -0.7291 -0.2747 0.7635 0.086 Uiso 1 1 calc R U . . .
C131 C 1.0276(6) 0.2146(3) 0.8625(3) 0.0489(18) Uani 1 1 d . . . . .
H152 H 0.9988 0.1899 0.8446 0.059 Uiso 1 1 calc R U . . .
C105 C 0.8344(4) 0.5010(3) 0.7030(3) 0.0414(17) Uani 1 1 d . . . . .
H154 H 0.8580 0.4999 0.7364 0.050 Uiso 1 1 calc R U . . .
C100 C 0.3909(5) 0.3034(3) 0.5699(3) 0.053(2) Uani 1 1 d . . . . .
H155 H 0.4364 0.2705 0.5803 0.063 Uiso 1 1 calc R U . . .
C90 C 0.0554(5) 0.2266(3) 0.6334(3) 0.0448(18) Uani 1 1 d . . . . .
H156 H 0.0910 0.2218 0.6034 0.054 Uiso 1 1 calc R U . . .
C93 C -0.0516(5) 0.2411(3) 0.7215(3) 0.0474(19) Uani 1 1 d . . . . .
H157 H -0.0880 0.2462 0.7513 0.057 Uiso 1 1 calc R U . . .
C91 C -0.0546(5) 0.2221(3) 0.6421(3) 0.052(2) Uani 1 1 d . . . . .
H162 H -0.0929 0.2143 0.6179 0.062 Uiso 1 1 calc R U . . .
C26 C 0.7236(6) 0.0286(4) 0.7033(4) 0.070(3) Uani 1 1 d . . . . .
H163 H 0.7947 0.0265 0.7097 0.084 Uiso 1 1 calc R U . . .
C44 C -0.7856(5) -0.2086(3) 0.9003(3) 0.0437(18) Uani 1 1 d . . . . .
H164 H -0.7494 -0.1796 0.9082 0.052 Uiso 1 1 calc R U . . .
C126 C 0.8176(5) 0.2372(4) 0.9593(3) 0.054(2) Uani 1 1 d . . . . .
H168 H 0.8197 0.2023 0.9921 0.065 Uiso 1 1 calc R U . . .
C47 C -0.4466(6) -0.4117(3) 0.9712(3) 0.055(2) Uani 1 1 d . . . . .
H171 H -0.3892 -0.4359 0.9670 0.066 Uiso 1 1 calc R U . . .
C142 C 1.5062(5) 0.3530(4) 0.8722(3) 0.059(2) Uani 1 1 d . . . . .
H173 H 1.5800 0.3502 0.8718 0.071 Uiso 1 1 calc R U . . .
C29 C -0.2376(5) -0.1905(3) 0.8873(3) 0.0416(17) Uani 1 1 d . . . . .
C65 C -0.7823(7) -0.1508(4) 0.6438(5) 0.088(4) Uani 1 1 d . . . . .
H178 H -0.7966 -0.1191 0.6134 0.105 Uiso 1 1 calc R U . . .
C52 C -0.2081(5) -0.2479(3) 0.7117(3) 0.0444(18) Uani 1 1 d . . . . .
H179 H -0.2448 -0.2750 0.7450 0.053 Uiso 1 1 calc R U . . .
C67 C -0.4934(5) -0.3023(3) 0.6867(3) 0.051(2) Uani 1 1 d . . . . .
C50 C -0.6171(5) -0.3400(3) 0.9847(3) 0.0454(18) Uani 1 1 d . . . . .
H182 H -0.6745 -0.3160 0.9894 0.055 Uiso 1 1 calc R U . . .
C206 C 0.7318(6) 0.4685(4) 0.0505(3) 0.079(3) Uani 1 1 d . . . . .
H18A H 0.6620 0.4753 0.0388 0.118 Uiso 1 1 calc R U . . .
H18B H 0.7658 0.4367 0.0403 0.118 Uiso 1 1 calc R U . . .
H18C H 0.7736 0.5051 0.0346 0.118 Uiso 1 1 calc R U . . .
C41 C -0.8942(5) -0.2942(4) 0.8766(3) 0.061(2) Uani 1 1 d . . . . .
H184 H -0.9315 -0.3228 0.8687 0.073 Uiso 1 1 calc R U . . .
C36 C -0.4666(6) -0.1011(4) 0.8801(3) 0.056(2) Uani 1 1 d . . . . .
H185 H -0.4298 -0.0618 0.8630 0.067 Uiso 1 1 calc R U . . .
C31 C -0.2963(5) -0.2064(4) 0.9747(3) 0.051(2) Uani 1 1 d . . . . .
H187 H -0.3108 -0.2005 1.0086 0.061 Uiso 1 1 calc R U . . .
C137 C 1.0933(6) 0.3787(3) 1.0142(3) 0.0494(19) Uani 1 1 d . . . . .
H188 H 1.1215 0.3620 1.0463 0.059 Uiso 1 1 calc R U . . .
C66 C -0.6755(5) -0.1692(3) 0.6499(4) 0.058(2) Uani 1 1 d . . . . .
H189 H -0.6204 -0.1506 0.6239 0.069 Uiso 1 1 calc R U . . .
C46 C -0.4721(5) -0.3617(3) 0.9287(3) 0.0454(18) Uani 1 1 d . . . . .
H190 H -0.4335 -0.3528 0.8957 0.055 Uiso 1 1 calc R U . . .
C71 C -0.3947(8) -0.3908(5) 0.6890(6) 0.097(4) Uani 1 1 d . . . . .
H192 H -0.3459 -0.4202 0.7049 0.117 Uiso 1 1 calc R U . . .
C28 C 0.5448(5) -0.0083(3) 0.7286(3) 0.0444(18) Uani 1 1 d . . . . .
H194 H 0.4957 -0.0364 0.7520 0.053 Uiso 1 1 calc R U . . .
C81 C 0.5421(5) 0.1642(3) 0.7347(3) 0.0496(19) Uani 1 1 d . . . . .
H199 H 0.5138 0.1227 0.7460 0.060 Uiso 1 1 calc R U . . .
C42 C -0.9482(5) -0.2490(4) 0.8908(3) 0.058(2) Uani 1 1 d . . . . .
H201 H -1.0222 -0.2477 0.8924 0.069 Uiso 1 1 calc R U . . .
C122 C 1.3209(5) 0.4789(3) 0.6236(3) 0.051(2) Uani 1 1 d . . . . .
H202 H 1.2694 0.4862 0.6002 0.061 Uiso 1 1 calc R U . . .
C114 C 1.0940(7) 0.6961(4) 0.6420(4) 0.065(2) Uani 1 1 d . . . . .
H205 H 1.0777 0.7372 0.6299 0.078 Uiso 1 1 calc R U . . .
C112 C 1.1966(6) 0.6138(3) 0.6317(3) 0.055(2) Uani 1 1 d . . . . .
H206 H 1.2511 0.5995 0.6134 0.065 Uiso 1 1 calc R U . . .
C92 C -0.1069(5) 0.2292(3) 0.6862(3) 0.053(2) Uani 1 1 d . . . . .
H208 H -0.1809 0.2258 0.6921 0.064 Uiso 1 1 calc R U . . .
C49 C -0.5917(6) -0.3905(3) 1.0259(3) 0.0489(19) Uani 1 1 d . . . . .
H211 H -0.6327 -0.4013 1.0584 0.059 Uiso 1 1 calc R U . . .
C69 C -0.5092(8) -0.3519(4) 0.6245(4) 0.083(3) Uani 1 1 d . . . . .
H212 H -0.5396 -0.3538 0.5956 0.100 Uiso 1 1 calc R U . . .
C63 C -0.8431(6) -0.2228(6) 0.7238(5) 0.099(4) Uani 1 1 d . . . . .
H215 H -0.9000 -0.2411 0.7487 0.119 Uiso 1 1 calc R U . . .
C9 C 0.0686(5) 0.0651(3) 0.6983(4) 0.058(2) Uani 1 1 d . . . . .
H216 H 0.1062 0.0966 0.6679 0.070 Uiso 1 1 calc R U . . .
C18 C 0.4344(6) -0.0093(3) 0.6001(3) 0.0516(19) Uani 1 1 d . . . . .
H227 H 0.4972 -0.0192 0.6160 0.062 Uiso 1 1 calc R U . . .
C119 C 1.4737(5) 0.4564(4) 0.6919(4) 0.058(2) Uani 1 1 d . . . . .
H228 H 1.5257 0.4483 0.7150 0.069 Uiso 1 1 calc R U . . .
C10 C 0.0507(6) 0.0664(3) 0.7490(4) 0.064(2) Uani 1 1 d . . . . .
H235 H 0.0720 0.0992 0.7604 0.077 Uiso 1 1 calc R U . . .
C68 C -0.5385(6) -0.3056(4) 0.6429(4) 0.062(2) Uani 1 1 d . . . . .
H239 H -0.5877 -0.2768 0.6265 0.075 Uiso 1 1 calc R U . . .
C70 C -0.4387(9) -0.3944(5) 0.6465(6) 0.099(5) Uani 1 1 d . . . . .
H243 H -0.4203 -0.4253 0.6333 0.119 Uiso 1 1 calc R U . . .
C130 C 1.0458(6) 0.1946(3) 0.9152(3) 0.0495(19) Uani 1 1 d . . . . .
H245 H 1.0321 0.1534 0.9407 0.059 Uiso 1 1 calc R U . . .
C72 C -0.4199(6) -0.3450(4) 0.7094(4) 0.063(2) Uani 1 1 d . . . . .
H268 H -0.3875 -0.3434 0.7379 0.076 Uiso 1 1 calc R U . . .
C202 C 0.6169(8) 0.4215(4) 0.1911(4) 0.083(3) Uani 1 1 d . . . . .
H777 H 0.5501 0.4146 0.2105 0.100 Uiso 1 1 calc R U . . .
P2 P -0.58382(12) -0.25822(8) 0.88194(7) 0.0387(4) Uani 1 1 d . . . . .
P4 P 0.25756(11) 0.23853(7) 0.65828(6) 0.0284(3) Uani 1 1 d . . . . .
P5 P 1.15544(11) 0.49283(7) 0.69507(7) 0.0308(4) Uani 1 1 d . . . . .
P3 P -0.52179(11) -0.23969(8) 0.70948(7) 0.0356(4) Uani 1 1 d . . . . .
P6 P 1.14455(11) 0.36948(8) 0.86765(6) 0.0325(4) Uani 1 1 d . . . . .
P1 P 0.37214(12) 0.04703(7) 0.67278(7) 0.0333(4) Uani 1 1 d . . . . .
Fe4 Fe 0.45475(6) 0.23893(4) 0.73414(4) 0.0333(2) Uani 1 1 d . . . . .
Fe5 Fe 0.92329(6) 0.47623(4) 0.64661(4) 0.0350(2) Uani 1 1 d . . . . .
Fe3 Fe -0.27594(6) -0.17744(4) 0.65573(4) 0.0368(2) Uani 1 1 d . . . . .
Fe6 Fe 0.93909(7) 0.26494(4) 0.90052(4) 0.0354(2) Uani 1 1 d . . . . .
Fe1 Fe 0.13897(7) -0.00822(4) 0.74989(4) 0.0393(2) Uani 1 1 d . . . . .
Fe2 Fe -0.39387(7) -0.18231(4) 0.91579(4) 0.0412(2) Uani 1 1 d . . . . .
Au1 Au 0.31755(2) 0.14460(2) 0.66032(2) 0.03188(7) Uani 1 1 d . . . . .
Au3 Au 1.12822(2) 0.43605(2) 0.78365(2) 0.03516(7) Uani 1 1 d . . . . .
Au2 Au -0.52750(2) -0.25534(2) 0.79789(2) 0.04269(8) Uani 1 1 d . . . . .

loop_
_atom_site_aniso_label
_atom_site_aniso_U_11
_atom_site_aniso_U_22
_atom_site_aniso_U_33
_atom_site_aniso_U_23
_atom_site_aniso_U_13
_atom_site_aniso_U_12
C55 0.021(3) 0.086(6) 0.064(5) -0.031(5) 0.004(3) -0.007(3)
C135 0.044(4) 0.051(5) 0.056(5) -0.032(4) 0.004(3) 0.002(3)
C64 0.039(5) 0.122(10) 0.186(13) -0.118(10) -0.042(7) 0.022(6)
C106 0.018(3) 0.038(4) 0.042(4) -0.014(3) -0.003(2) 0.003(2)
C203 0.155(11) 0.069(7) 0.043(6) -0.017(5) -0.015(7) -0.003(7)
C56 0.022(3) 0.041(4) 0.043(4) -0.014(3) -0.003(2) 0.006(3)
C139 0.031(3) 0.058(5) 0.029(3) -0.027(3) -0.009(2) 0.013(3)
C89 0.026(3) 0.029(3) 0.047(4) -0.016(3) -0.006(3) -0.001(3)
C132 0.028(3) 0.045(4) 0.035(4) -0.017(3) -0.004(3) 0.008(3)
C77 0.015(3) 0.051(4) 0.047(4) -0.026(3) 0.000(2) 0.000(3)
C118 0.029(3) 0.050(5) 0.067(5) -0.019(4) -0.012(3) -0.001(3)
C111 0.032(3) 0.034(4) 0.045(4) -0.017(3) -0.014(3) 0.001(3)
C107 0.029(3) 0.038(4) 0.052(4) -0.024(3) 0.001(3) -0.001(3)
C140 0.025(3) 0.067(5) 0.069(5) -0.044(4) -0.007(3) -0.001(3)
C85 0.028(3) 0.034(4) 0.039(4) -0.015(3) -0.003(3) -0.007(3)
C12 0.029(3) 0.039(4) 0.039(4) -0.010(3) -0.014(3) -0.003(3)
C94 0.028(3) 0.040(4) 0.052(4) -0.025(3) -0.002(3) -0.001(3)
C86 0.042(4) 0.046(4) 0.048(4) -0.031(4) -0.001(3) -0.011(3)
C79 0.027(3) 0.043(4) 0.053(4) -0.020(4) -0.011(3) 0.000(3)
C73 0.017(3) 0.045(4) 0.054(4) -0.026(3) -0.008(3) 0.000(3)
C51 0.019(3) 0.077(6) 0.047(4) -0.022(4) -0.003(3) 0.003(3)
C83 0.034(3) 0.056(5) 0.040(4) -0.026(4) -0.004(3) -0.003(3)
C76 0.016(3) 0.047(4) 0.051(4) -0.031(3) 0.001(2) -0.003(3)
C103 0.037(4) 0.052(5) 0.051(5) 0.002(4) -0.022(3) 0.003(3)
C23 0.027(3) 0.031(4) 0.054(4) -0.019(3) -0.008(3) 0.003(3)
C108 0.034(4) 0.048(5) 0.066(5) -0.027(4) -0.002(3) -0.010(3)
C2 0.018(3) 0.040(4) 0.051(4) -0.010(3) -0.009(3) -0.001(3)
C7 0.028(3) 0.050(5) 0.059(5) -0.011(4) -0.003(3) 0.000(3)
C59 0.035(4) 0.035(4) 0.060(5) -0.011(4) -0.003(3) 0.001(3)
C33 0.026(3) 0.037(4) 0.048(4) -0.010(3) -0.007(3) 0.000(3)
C45 0.027(3) 0.048(4) 0.042(4) -0.017(3) -0.004(3) 0.003(3)
C1 0.016(3) 0.042(4) 0.050(4) -0.004(3) -0.008(3) -0.003(3)
C15 0.045(4) 0.029(4) 0.054(5) 0.004(3) -0.016(3) -0.013(3)
C84 0.023(3) 0.038(4) 0.031(3) -0.014(3) 0.001(2) -0.008(3)
C136 0.055(4) 0.056(5) 0.060(5) -0.042(4) 0.012(4) -0.002(4)
C3 0.020(3) 0.041(4) 0.037(4) -0.008(3) -0.007(2) -0.004(3)
C78 0.021(3) 0.041(4) 0.045(4) -0.016(3) 0.001(3) -0.002(3)
C57 0.035(3) 0.046(4) 0.034(4) -0.013(3) -0.003(3) 0.001(3)
C123 0.022(3) 0.049(4) 0.040(4) -0.019(3) 0.002(2) -0.002(3)
C17 0.042(4) 0.033(4) 0.037(4) -0.008(3) -0.008(3) -0.002(3)
C127 0.045(4) 0.063(5) 0.043(4) -0.025(4) 0.004(3) -0.020(4)
C128 0.030(3) 0.044(4) 0.028(3) -0.012(3) 0.003(2) 0.003(3)
C96 0.051(4) 0.043(4) 0.043(4) -0.017(4) 0.009(3) 0.002(3)
C38 0.039(4) 0.060(5) 0.058(5) -0.025(4) -0.002(3) 0.006(4)
C75 0.016(3) 0.052(4) 0.046(4) -0.021(3) -0.007(2) 0.007(3)
C88 0.031(3) 0.053(4) 0.039(4) -0.019(3) 0.004(3) -0.017(3)
C101 0.016(3) 0.045(4) 0.054(4) -0.020(3) -0.001(3) -0.001(3)
C104 0.027(3) 0.040(4) 0.067(5) -0.011(4) -0.009(3) 0.009(3)
C6 0.019(3) 0.056(5) 0.054(5) -0.013(4) 0.003(3) -0.001(3)
C74 0.025(3) 0.043(4) 0.050(4) -0.020(3) -0.016(3) 0.003(3)
C109 0.041(4) 0.082(6) 0.046(5) -0.034(4) -0.012(3) -0.003(4)
C40 0.029(3) 0.052(5) 0.067(5) -0.017(4) 0.004(3) -0.001(3)
C124 0.026(3) 0.057(5) 0.044(4) -0.030(4) 0.008(3) -0.007(3)
C25 0.031(4) 0.054(5) 0.097(7) -0.021(5) -0.002(4) -0.006(3)
C43 0.032(4) 0.050(5) 0.051(5) 0.002(4) 0.005(3) 0.010(3)
C20 0.117(8) 0.069(7) 0.058(6) -0.032(5) -0.026(6) 0.016(6)
C95 0.037(3) 0.036(4) 0.029(3) -0.015(3) -0.002(3) -0.005(3)
C82 0.029(3) 0.066(5) 0.053(5) -0.030(4) -0.009(3) 0.004(3)
C110 0.035(3) 0.055(5) 0.037(4) -0.012(3) -0.002(3) -0.005(3)
C39 0.027(3) 0.041(4) 0.040(4) 0.000(3) 0.004(3) 0.005(3)
C99 0.045(4) 0.090(7) 0.049(5) -0.008(5) 0.014(4) 0.003(4)
C205 0.038(4) 0.051(5) 0.072(6) -0.034(4) -0.008(4) -0.008(3)
C53 0.039(4) 0.060(5) 0.060(5) -0.029(4) -0.011(3) 0.024(4)
C35 0.043(4) 0.039(4) 0.044(4) -0.010(3) -0.007(3) 0.005(3)
C133 0.025(3) 0.047(4) 0.036(4) -0.019(3) -0.005(2) -0.001(3)
C144 0.043(4) 0.053(5) 0.031(4) -0.023(3) 0.000(3) 0.007(3)
C134 0.025(3) 0.038(4) 0.053(4) -0.022(3) -0.006(3) 0.003(3)
C60 0.028(3) 0.036(4) 0.052(4) -0.013(3) -0.009(3) 0.010(3)
C87 0.049(4) 0.060(5) 0.024(4) -0.016(3) -0.003(3) -0.018(3)
C143 0.038(4) 0.078(6) 0.041(4) -0.030(4) -0.009(3) 0.030(4)
C13 0.043(4) 0.044(4) 0.050(5) -0.012(4) -0.010(3) -0.013(3)
C24 0.037(4) 0.040(4) 0.067(5) -0.013(4) -0.005(3) 0.003(3)
C16 0.033(3) 0.033(4) 0.053(5) -0.012(3) -0.015(3) 0.002(3)
C27 0.045(4) 0.050(5) 0.093(7) -0.026(5) -0.035(4) 0.011(4)
C58 0.046(4) 0.055(5) 0.042(4) -0.004(4) 0.004(3) 0.002(4)
C129 0.045(4) 0.047(4) 0.032(4) -0.013(3) -0.007(3) 0.007(3)
C34 0.031(3) 0.043(4) 0.048(4) -0.012(3) -0.003(3) 0.009(3)
C22 0.054(4) 0.065(5) 0.051(5) -0.030(4) -0.019(4) 0.021(4)
C138 0.042(4) 0.048(4) 0.047(4) -0.024(4) -0.004(3) 0.012(3)
C80 0.050(4) 0.043(4) 0.051(5) -0.017(4) -0.026(3) -0.001(3)
C61 0.030(3) 0.044(4) 0.071(5) -0.038(4) 0.000(3) 0.001(3)
C121 0.035(4) 0.067(6) 0.079(6) -0.034(5) 0.013(4) -0.006(4)
C5 0.017(3) 0.051(4) 0.044(4) -0.011(3) -0.004(2) -0.002(3)
C204 0.095(7) 0.062(6) 0.083(8) -0.033(6) -0.039(6) 0.003(5)
C117 0.026(3) 0.029(4) 0.049(4) -0.014(3) -0.005(3) 0.005(3)
C4 0.018(3) 0.052(4) 0.044(4) -0.004(3) -0.009(3) 0.000(3)
C8 0.019(3) 0.051(5) 0.062(5) -0.001(4) -0.007(3) 0.001(3)
C115 0.058(5) 0.058(6) 0.077(6) -0.040(5) -0.017(4) 0.012(4)
C125 0.035(4) 0.074(6) 0.045(4) -0.034(4) 0.007(3) -0.005(3)
C141 0.029(4) 0.091(6) 0.082(6) -0.060(5) -0.009(4) -0.004(4)
C32 0.034(4) 0.059(5) 0.045(5) -0.003(4) -0.006(3) 0.001(3)
C54 0.030(3) 0.087(6) 0.058(5) -0.042(5) -0.003(3) 0.007(4)
C48 0.071(5) 0.032(4) 0.060(6) -0.003(4) -0.025(4) 0.015(4)
C113 0.076(6) 0.039(5) 0.079(7) -0.008(5) -0.001(5) -0.003(4)
C102 0.028(3) 0.049(5) 0.060(5) -0.007(4) -0.021(3) -0.003(3)
C116 0.036(4) 0.048(5) 0.058(5) -0.027(4) -0.009(3) 0.001(3)
C11 0.046(4) 0.047(5) 0.071(6) -0.017(4) 0.011(4) -0.003(4)
C14 0.056(4) 0.050(5) 0.045(5) -0.005(4) -0.016(3) -0.009(4)
C30 0.048(4) 0.053(5) 0.044(4) -0.016(4) -0.014(3) -0.007(3)
C21 0.078(6) 0.090(7) 0.072(7) -0.034(6) -0.030(5) 0.021(5)
C37 0.054(5) 0.056(5) 0.068(6) -0.023(5) -0.006(4) -0.004(4)
C120 0.028(4) 0.059(5) 0.105(8) -0.038(5) 0.015(4) -0.008(3)
C201 0.046(4) 0.050(5) 0.055(5) -0.025(4) 0.000(3) -0.014(3)
C97 0.070(5) 0.043(5) 0.051(5) -0.011(4) -0.008(4) 0.012(4)
C98 0.061(5) 0.050(5) 0.043(5) -0.010(4) 0.002(4) -0.014(4)
C200 0.042(4) 0.045(4) 0.049(5) -0.019(4) -0.010(3) 0.000(3)
C19 0.092(7) 0.062(6) 0.047(5) -0.022(4) -0.012(4) 0.031(5)
C62 0.032(4) 0.112(8) 0.089(7) -0.061(6) 0.011(4) -0.018(4)
C131 0.058(4) 0.047(5) 0.050(5) -0.028(4) 0.000(3) -0.005(4)
C105 0.027(3) 0.040(4) 0.061(5) -0.023(4) -0.007(3) 0.008(3)
C100 0.040(4) 0.053(5) 0.049(5) -0.001(4) -0.001(3) 0.006(3)
C90 0.025(3) 0.061(5) 0.059(5) -0.034(4) -0.006(3) 0.000(3)
C93 0.037(4) 0.048(4) 0.059(5) -0.026(4) 0.010(3) 0.003(3)
C91 0.031(3) 0.062(5) 0.079(6) -0.043(5) -0.011(3) -0.001(3)
C26 0.036(4) 0.060(6) 0.119(8) -0.032(6) -0.027(5) 0.001(4)
C44 0.037(3) 0.049(4) 0.034(4) -0.002(3) -0.003(3) 0.009(3)
C126 0.049(4) 0.068(6) 0.038(4) -0.012(4) 0.002(3) -0.017(4)
C47 0.047(4) 0.045(5) 0.067(6) -0.012(4) -0.018(4) 0.017(3)
C142 0.026(4) 0.098(7) 0.075(6) -0.057(5) -0.012(3) 0.014(4)
C29 0.027(3) 0.046(4) 0.044(4) -0.006(3) -0.008(3) 0.001(3)
C65 0.057(6) 0.059(6) 0.177(11) -0.064(7) -0.064(7) 0.025(5)
C52 0.034(3) 0.045(4) 0.057(5) -0.021(4) -0.010(3) 0.015(3)
C67 0.037(4) 0.039(4) 0.076(6) -0.026(4) 0.021(4) -0.008(3)
C50 0.043(4) 0.051(5) 0.043(4) -0.016(4) -0.008(3) 0.004(3)
C206 0.056(5) 0.101(8) 0.075(7) -0.029(6) 0.001(4) 0.020(5)
C41 0.031(4) 0.057(5) 0.083(6) -0.012(5) 0.004(4) -0.006(3)
C36 0.047(4) 0.043(5) 0.068(6) -0.009(4) -0.003(4) 0.003(3)
C31 0.046(4) 0.062(5) 0.040(4) -0.012(4) -0.005(3) -0.008(4)
C137 0.059(4) 0.060(5) 0.031(4) -0.018(4) -0.006(3) 0.009(4)
C66 0.032(4) 0.049(5) 0.107(7) -0.041(5) -0.023(4) 0.009(3)
C46 0.036(4) 0.045(4) 0.055(5) -0.016(4) -0.008(3) -0.001(3)
C71 0.064(6) 0.051(6) 0.156(12) -0.029(7) 0.041(7) 0.016(5)
C28 0.037(4) 0.039(4) 0.063(5) -0.021(4) -0.018(3) 0.008(3)
C81 0.046(4) 0.046(4) 0.073(6) -0.035(4) -0.028(4) 0.003(3)
C42 0.029(4) 0.060(5) 0.063(5) -0.001(4) 0.009(3) 0.006(4)
C122 0.027(3) 0.058(5) 0.074(6) -0.035(4) 0.001(3) -0.006(3)
C114 0.072(6) 0.038(5) 0.088(7) -0.020(5) -0.030(5) 0.010(4)
C112 0.045(4) 0.046(5) 0.072(6) -0.022(4) 0.003(4) -0.008(3)
C92 0.028(3) 0.063(5) 0.079(6) -0.039(5) 0.001(3) -0.008(3)
C49 0.053(4) 0.048(5) 0.039(4) -0.008(4) 0.002(3) -0.010(4)
C69 0.086(7) 0.068(7) 0.112(9) -0.063(6) 0.032(6) -0.020(5)
C63 0.027(4) 0.170(12) 0.131(10) -0.094(10) -0.001(5) 0.007(6)
C9 0.029(4) 0.045(5) 0.080(6) 0.000(4) 0.001(4) -0.001(3)
C18 0.060(5) 0.048(5) 0.048(5) -0.019(4) -0.006(4) 0.015(4)
C119 0.026(3) 0.062(5) 0.090(7) -0.029(5) -0.018(4) -0.001(3)
C10 0.055(5) 0.036(4) 0.096(7) -0.021(5) 0.008(5) -0.008(4)
C68 0.054(5) 0.058(5) 0.087(7) -0.047(5) 0.017(4) -0.008(4)
C70 0.089(8) 0.052(6) 0.166(13) -0.071(8) 0.061(8) -0.020(6)
C130 0.056(4) 0.038(4) 0.057(5) -0.020(4) -0.007(4) 0.007(3)
C72 0.051(5) 0.047(5) 0.083(6) -0.019(5) 0.016(4) 0.004(4)
C202 0.092(7) 0.054(6) 0.087(8) -0.013(6) 0.024(6) -0.027(5)
P2 0.0274(8) 0.0439(11) 0.0389(10) -0.0092(8) 0.0024(7) -0.0001(7)
P4 0.0215(7) 0.0326(9) 0.0349(9) -0.0163(7) -0.0027(6) -0.0021(6)
P5 0.0213(7) 0.0321(9) 0.0393(10) -0.0122(8) -0.0058(6) 0.0002(6)
P3 0.0213(7) 0.0391(10) 0.0450(10) -0.0152(8) 0.0038(6) 0.0002(7)
P6 0.0240(7) 0.0434(10) 0.0323(9) -0.0153(8) -0.0061(6) 0.0037(7)
P1 0.0245(7) 0.0297(9) 0.0442(10) -0.0105(8) -0.0059(7) 0.0004(6)
Fe4 0.0284(4) 0.0394(5) 0.0345(5) -0.0145(4) -0.0066(4) -0.0066(4)
Fe5 0.0245(4) 0.0399(6) 0.0418(6) -0.0141(4) -0.0085(4) -0.0023(4)
Fe3 0.0229(4) 0.0431(6) 0.0413(6) -0.0121(5) 0.0002(4) 0.0007(4)
Fe6 0.0353(5) 0.0416(6) 0.0318(5) -0.0160(4) -0.0026(4) -0.0043(4)
Fe1 0.0303(5) 0.0357(5) 0.0478(6) -0.0097(5) -0.0015(4) -0.0066(4)
Fe2 0.0359(5) 0.0424(6) 0.0406(6) -0.0090(5) -0.0027(4) -0.0036(4)
Au1 0.02385(11) 0.03149(14) 0.04261(15) -0.01552(11) -0.00430(9) -0.00142(9)
Au3 0.02710(12) 0.04167(16) 0.03690(15) -0.01316(12) -0.00643(9) 0.00023(10)
Au2 0.02739(12) 0.04985(18) 0.04429(17) -0.01060(13) 0.00350(10) -0.00101(11)

loop_
_atom_type_symbol
_atom_type_description
_atom_type_scat_dispersion_real
_atom_type_scat_dispersion_imag
_atom_type_scat_source
C C 0.0033 0.0016 'International Tables Vol C Tables 4.2.6.8 and 6.1.1.4'
H H 0.0000 0.0000 'International Tables Vol C Tables 4.2.6.8 and 6.1.1.4'
N N 0.0061 0.0033 'International Tables Vol C Tables 4.2.6.8 and 6.1.1.4'
O O 0.0106 0.0060 'International Tables Vol C Tables 4.2.6.8 and 6.1.1.4'
F F 0.0171 0.0103 'International Tables Vol C Tables 4.2.6.8 and 6.1.1.4'
P P 0.1023 0.0942 'International Tables Vol C Tables 4.2.6.8 and 6.1.1.4'
S S 0.1246 0.1234 'International Tables Vol C Tables 4.2.6.8 and 6.1.1.4'
Fe Fe 0.3463 0.8444 'International Tables Vol C Tables 4.2.6.8 and 6.1.1.4'
Au Au -2.0133 8.8022 'International Tables Vol C Tables 4.2.6.8 and 6.1.1.4'

loop_
_geom_angle_atom_site_label_1
_geom_angle_atom_site_label_2
_geom_angle_atom_site_label_3
_geom_angle
_geom_angle_site_symmetry_1
_geom_angle_site_symmetry_3
_geom_angle_publ_flag
C54 C55 C51 109.2(7) . . ?
C54 C55 Fe3 70.3(4) . . ?
C51 C55 Fe3 69.9(4) . . ?
C136 C135 C134 119.8(7) . . ?
C65 C64 C63 119.9(9) . . ?
C110 C106 C107 106.6(6) . . ?
C110 C106 P5 127.7(5) . . ?
C107 C106 P5 125.6(5) . . ?
C110 C106 Fe5 69.4(3) . . ?
C107 C106 Fe5 69.7(3) . . ?
P5 C106 Fe5 129.8(3) . . ?
C202 C203 C204 119.4(9) . . ?
C60 C56 C57 107.9(6) . . ?
C60 C56 P3 125.0(5) . . ?
C57 C56 P3 127.1(5) . . ?
C60 C56 Fe3 69.9(3) . . ?
C57 C56 Fe3 69.6(3) . . ?
P3 C56 Fe3 127.6(3) . . ?
C144 C139 C140 120.9(6) . . ?
C144 C139 P6 123.2(5) . . ?
C140 C139 P6 115.9(5) . . ?
C90 C89 C94 119.8(6) . . ?
C90 C89 P4 118.7(5) . . ?
C94 C89 P4 121.4(5) . . ?
C131 C132 C128 108.1(6) . . ?
C131 C132 Fe6 70.6(4) . . ?
C128 C132 Fe6 69.1(3) . . ?
C78 C77 C76 118.6(6) . . ?
C78 C77 C123 120.3(6) . . ?
C76 C77 C123 121.1(6) . . ?
C117 C118 C119 118.4(7) . . ?
C112 C111 C116 119.5(6) . . ?
C112 C111 P5 121.6(5) . . ?
C116 C111 P5 118.7(5) . . ?
C108 C107 C106 109.3(6) . . ?
C108 C107 Fe5 70.6(4) . . ?
C106 C107 Fe5 68.9(3) . . ?
C139 C140 C141 119.3(7) . . ?
C86 C85 C84 108.3(6) . . ?
C86 C85 Fe4 69.3(4) . . ?
C84 C85 Fe4 69.3(3) . . ?
C13 C12 C16 107.6(6) . . ?
C13 C12 P1 125.5(5) . . ?
C16 C12 P1 126.9(5) . . ?
C13 C12 Fe1 68.9(4) . . ?
C16 C12 Fe1 70.3(3) . . ?
P1 C12 Fe1 126.8(3) . . ?
C89 C94 C93 119.0(6) . . ?
C85 C86 C87 109.2(6) . . ?
C85 C86 Fe4 70.8(4) . . ?
C87 C86 Fe4 69.8(4) . . ?
C83 C79 C80 106.1(6) . . ?
C83 C79 C73 127.4(6) . . ?
C80 C79 C73 126.4(6) . . ?
C83 C79 Fe4 68.5(3) . . ?
C80 C79 Fe4 68.2(4) . . ?
C73 C79 Fe4 130.3(5) . . ?
C74 C73 C78 118.3(6) . . ?
C74 C73 C79 119.8(6) . . ?
C78 C73 C79 121.7(6) . . ?
C55 C51 C52 106.6(7) . . ?
C55 C51 C5 126.2(7) . . ?
C52 C51 C5 127.2(6) . . ?
C55 C51 Fe3 69.1(4) . . ?
C52 C51 Fe3 70.3(4) . . ?
C5 C51 Fe3 126.2(5) . . ?
C82 C83 C79 109.6(6) . . ?
C82 C83 Fe4 70.4(4) . . ?
C79 C83 Fe4 71.1(4) . . ?
C75 C76 C77 121.4(6) . . ?
C104 C103 C102 108.8(7) . . ?
C104 C103 Fe5 70.4(4) . . ?
C102 C103 Fe5 68.8(4) . . ?
C28 C23 C24 119.2(6) . . ?
C28 C23 P1 122.8(5) . . ?
C24 C23 P1 118.0(5) . . ?
C107 C108 C109 107.7(6) . . ?
C107 C108 Fe5 69.4(4) . . ?
C109 C108 Fe5 69.3(4) . . ?
C3 C2 C1 119.5(7) . . ?
C11 C7 C8 106.3(7) . . ?
C11 C7 C1 126.7(7) . . ?
C8 C7 C1 126.9(8) . . ?
C11 C7 Fe1 68.5(4) . . ?
C8 C7 Fe1 69.1(4) . . ?
C1 C7 Fe1 129.2(5) . . ?
C60 C59 C58 108.8(7) . . ?
C60 C59 Fe3 70.5(4) . . ?
C58 C59 Fe3 69.7(4) . . ?
C29 C33 C32 107.8(7) . . ?
C29 C33 Fe2 70.3(4) . . ?
C32 C33 Fe2 68.9(4) . . ?
C50 C45 C46 120.4(6) . . ?
C50 C45 P2 121.1(5) . . ?
C46 C45 P2 118.5(5) . . ?
C6 C1 C2 119.8(6) . . ?
C6 C1 C7 119.4(6) . . ?
C2 C1 C7 120.7(7) . . ?
C16 C15 C14 109.2(6) . . ?
C16 C15 Fe1 70.4(4) . . ?
C14 C15 Fe1 70.3(4) . . ?
C85 C84 C88 107.1(5) . . ?
C85 C84 P4 129.4(5) . . ?
C88 C84 P4 123.6(5) . . ?
C85 C84 Fe4 70.0(3) . . ?
C88 C84 Fe4 68.8(3) . . ?
P4 C84 Fe4 126.1(3) . . ?
C135 C136 C137 121.4(7) . . ?
C4 C3 C2 119.8(6) . . ?
C4 C3 C29 120.1(6) . . ?
C2 C3 C29 120.1(6) . . ?
C77 C78 C73 121.5(6) . . ?
C58 C57 C56 107.3(7) . . ?
C58 C57 Fe3 69.3(4) . . ?
C56 C57 Fe3 69.1(3) . . ?
C124 C123 C127 107.5(6) . . ?
C124 C123 C77 126.3(6) . . ?
C127 C123 C77 126.1(6) . . ?
C124 C123 Fe6 68.8(4) . . ?
C127 C123 Fe6 69.0(4) . . ?
C77 C123 Fe6 129.5(4) . . ?
C18 C17 C22 119.1(7) . . ?
C18 C17 P1 122.7(5) . . ?
C22 C17 P1 118.1(5) . . ?
C126 C127 C123 107.6(7) . . ?
C126 C127 Fe6 68.7(4) . . ?
C123 C127 Fe6 70.3(4) . . ?
C129 C128 C132 106.4(6) . . ?
C129 C128 P6 129.1(5) . . ?
C132 C128 P6 124.4(5) . . ?
C129 C128 Fe6 69.5(4) . . ?
C132 C128 Fe6 69.2(3) . . ?
P6 C128 Fe6 129.1(3) . . ?
C95 C96 C97 119.9(6) . . ?
C37 C38 C34 107.5(7) . . ?
C37 C38 Fe2 70.2(4) . . ?
C34 C38 Fe2 69.1(4) . . ?
C76 C75 C74 118.9(6) . . ?
C76 C75 C101 121.1(6) . . ?
C74 C75 C101 119.9(6) . . ?
C87 C88 C84 107.6(6) . . ?
C87 C88 Fe4 69.8(4) . . ?
C84 C88 Fe4 69.8(3) . . ?
C105 C101 C102 106.0(6) . . ?
C105 C101 C75 128.4(6) . . ?
C102 C101 C75 125.5(6) . . ?
C105 C101 Fe5 69.5(3) . . ?
C102 C101 Fe5 67.9(3) . . ?
C75 C101 Fe5 124.4(4) . . ?
C103 C104 C105 107.9(7) . . ?
C103 C104 Fe5 69.8(4) . . ?
C105 C104 Fe5 69.4(4) . . ?
C1 C6 C5 121.6(6) . . ?
C73 C74 C75 121.3(6) . . ?
C108 C109 C110 108.7(6) . . ?
C108 C109 Fe5 70.2(4) . . ?
C110 C109 Fe5 69.1(4) . . ?
C41 C40 C39 120.0(7) . . ?
C125 C124 C123 108.8(6) . . ?
C125 C124 Fe6 69.1(4) . . ?
C123 C124 Fe6 70.6(4) . . ?
C26 C25 C24 119.7(7) . . ?
C42 C43 C44 119.7(7) . . ?
C21 C20 C19 118.6(9) . . ?
C100 C95 C96 119.4(6) . . ?
C100 C95 P4 120.3(5) . . ?
C96 C95 P4 120.3(5) . . ?
C81 C82 C83 106.9(6) . . ?
C81 C82 Fe4 69.6(4) . . ?
C83 C82 Fe4 69.2(4) . . ?
C109 C110 C106 107.7(6) . . ?
C109 C110 Fe5 70.0(4) . . ?
C106 C110 Fe5 69.2(3) . . ?
C40 C39 C44 119.2(6) . . ?
C40 C39 P2 117.4(5) . . ?
C44 C39 P2 123.4(6) . . ?
C98 C99 C100 120.1(7) . . ?
C204 C205 C200 121.3(8) . . ?
C54 C53 C52 109.2(7) . . ?
C54 C53 Fe3 69.7(4) . . ?
C52 C53 Fe3 70.3(4) . . ?
C36 C35 C34 107.4(7) . . ?
C36 C35 Fe2 70.3(4) . . ?
C34 C35 Fe2 68.7(4) . . ?
C134 C133 C138 118.9(6) . . ?
C134 C133 P6 120.5(5) . . ?
C138 C133 P6 120.7(5) . . ?
C139 C144 C143 117.9(7) . . ?
C135 C134 C133 120.3(7) . . ?
C59 C60 C56 107.3(6) . . ?
C59 C60 Fe3 68.9(4) . . ?
C56 C60 Fe3 68.9(4) . . ?
C86 C87 C88 107.8(6) . . ?
C86 C87 Fe4 69.6(4) . . ?
C88 C87 Fe4 69.3(4) . . ?
C142 C143 C144 122.1(7) . . ?
C12 C13 C14 108.8(7) . . ?
C12 C13 Fe1 70.3(4) . . ?
C14 C13 Fe1 71.1(4) . . ?
C23 C24 C25 120.2(7) . . ?
C15 C16 C12 107.9(6) . . ?
C15 C16 Fe1 69.5(4) . . ?
C12 C16 Fe1 68.7(4) . . ?
C26 C27 C28 119.8(8) . . ?
C57 C58 C59 108.7(6) . . ?
C57 C58 Fe3 70.1(4) . . ?
C59 C58 Fe3 69.5(4) . . ?
C128 C129 C130 108.1(6) . . ?
C128 C129 Fe6 69.9(4) . . ?
C130 C129 Fe6 70.3(4) . . ?
C38 C34 C35 107.0(7) . . ?
C38 C34 P2 128.5(5) . . ?
C35 C34 P2 124.4(6) . . ?
C38 C34 Fe2 69.6(4) . . ?
C35 C34 Fe2 69.9(4) . . ?
P2 C34 Fe2 128.2(3) . . ?
C21 C22 C17 119.3(7) . . ?
C137 C138 C133 119.7(6) . . ?
C81 C80 C79 107.8(7) . . ?
C81 C80 Fe4 70.0(4) . . ?
C79 C80 Fe4 71.2(4) . . ?
C62 C61 C66 118.9(7) . . ?
C62 C61 P3 119.8(6) . . ?
C66 C61 P3 121.3(5) . . ?
C120 C121 C122 118.5(8) . . ?
C6 C5 C4 117.5(7) . . ?
C6 C5 C51 120.2(6) . . ?
C4 C5 C51 122.3(6) . . ?
C205 C204 C203 120.0(9) . . ?
C122 C117 C118 119.7(6) . . ?
C122 C117 P5 120.8(5) . . ?
C118 C117 P5 119.3(5) . . ?
C3 C4 C5 121.8(6) . . ?
C9 C8 C7 108.3(8) . . ?
C9 C8 Fe1 70.0(4) . . ?
C7 C8 Fe1 69.8(4) . . ?
C114 C115 C116 120.0(8) . . ?
C124 C125 C126 106.6(7) . . ?
C124 C125 Fe6 70.1(4) . . ?
C126 C125 Fe6 69.0(4) . . ?
C142 C141 C140 119.0(8) . . ?
C31 C32 C33 108.4(6) . . ?
C31 C32 Fe2 70.0(4) . . ?
C33 C32 Fe2 70.0(4) . . ?
C53 C54 C55 107.1(7) . . ?
C53 C54 Fe3 70.1(4) . . ?
C55 C54 Fe3 69.0(4) . . ?
C47 C48 C49 121.0(7) . . ?
C114 C113 C112 120.0(8) . . ?
C103 C102 C101 108.4(7) . . ?
C103 C102 Fe5 70.6(4) . . ?
C101 C102 Fe5 70.4(3) . . ?
C115 C116 C111 119.6(7) . . ?
C7 C11 C10 108.0(8) . . ?
C7 C11 Fe1 70.6(4) . . ?
C10 C11 Fe1 69.8(4) . . ?
C15 C14 C13 106.4(7) . . ?
C15 C14 Fe1 69.1(4) . . ?
C13 C14 Fe1 67.7(4) . . ?
C31 C30 C29 108.4(7) . . ?
C31 C30 Fe2 69.2(4) . . ?
C29 C30 Fe2 70.2(4) . . ?
C20 C21 C22 121.3(8) . . ?
C36 C37 C38 108.4(8) . . ?
C36 C37 Fe2 70.3(5) . . ?
C38 C37 Fe2 69.0(4) . . ?
C119 C120 C121 121.7(7) . . ?
C202 C201 C200 120.4(8) . . ?
C98 C97 C96 118.7(7) . . ?
C99 C98 C97 121.6(7) . . ?
C201 C200 C205 117.8(7) . . ?
C201 C200 C206 121.0(7) . . ?
C205 C200 C206 121.2(7) . . ?
C20 C19 C18 121.0(8) . . ?
C63 C62 C61 120.2(10) . . ?
C130 C131 C132 108.6(7) . . ?
C130 C131 Fe6 70.1(4) . . ?
C132 C131 Fe6 69.2(4) . . ?
C101 C105 C104 108.8(7) . . ?
C101 C105 Fe5 69.9(4) . . ?
C104 C105 Fe5 69.6(4) . . ?
C95 C100 C99 120.3(7) . . ?
C89 C90 C91 120.2(7) . . ?
C92 C93 C94 120.6(7) . . ?
C92 C91 C90 119.9(7) . . ?
C27 C26 C25 120.7(7) . . ?
C43 C44 C39 120.4(7) . . ?
C127 C126 C125 109.5(7) . . ?
C127 C126 Fe6 70.9(4) . . ?
C125 C126 Fe6 69.8(4) . . ?
C48 C47 C46 120.1(7) . . ?
C143 C142 C141 120.7(7) . . ?
C33 C29 C30 107.4(6) . . ?
C33 C29 C3 127.1(7) . . ?
C30 C29 C3 125.5(6) . . ?
C33 C29 Fe2 69.2(3) . . ?
C30 C29 Fe2 69.2(4) . . ?
C3 C29 Fe2 127.5(4) . . ?
C64 C65 C66 122.9(10) . . ?
C53 C52 C51 107.9(7) . . ?
C53 C52 Fe3 69.5(4) . . ?
C51 C52 Fe3 68.8(4) . . ?
C72 C67 C68 118.7(8) . . ?
C72 C67 P3 120.1(7) . . ?
C68 C67 P3 121.0(6) . . ?
C49 C50 C45 119.4(7) . . ?
C40 C41 C42 119.1(8) . . ?
C37 C36 C35 109.6(7) . . ?
C37 C36 Fe2 70.1(4) . . ?
C35 C36 Fe2 69.5(4) . . ?
C32 C31 C30 108.0(7) . . ?
C32 C31 Fe2 69.6(4) . . ?
C30 C31 Fe2 70.1(4) . . ?
C138 C137 C136 119.9(7) . . ?
C61 C66 C65 117.6(8) . . ?
C47 C46 C45 119.0(7) . . ?
C70 C71 C72 122.6(11) . . ?
C23 C28 C27 120.3(7) . . ?
C82 C81 C80 109.6(7) . . ?
C82 C81 Fe4 70.7(4) . . ?
C80 C81 Fe4 69.4(4) . . ?
C43 C42 C41 121.6(7) . . ?
C117 C122 C121 121.2(7) . . ?
C113 C114 C115 120.9(8) . . ?
C113 C112 C111 119.8(7) . . ?
C93 C92 C91 120.4(6) . . ?
C50 C49 C48 119.9(7) . . ?
C70 C69 C68 123.0(11) . . ?
C64 C63 C62 120.5(10) . . ?
C10 C9 C8 109.4(7) . . ?
C10 C9 Fe1 69.9(5) . . ?
C8 C9 Fe1 70.0(4) . . ?
C17 C18 C19 120.6(7) . . ?
C120 C119 C118 120.6(7) . . ?
C9 C10 C11 107.9(8) . . ?
C9 C10 Fe1 70.5(5) . . ?
C11 C10 Fe1 68.9(4) . . ?
C69 C68 C67 119.2(9) . . ?
C69 C70 C71 117.6(10) . . ?
C131 C130 C129 108.8(6) . . ?
C131 C130 Fe6 70.5(4) . . ?
C129 C130 Fe6 68.8(4) . . ?
C67 C72 C71 118.9(10) . . ?
C201 C202 C203 121.0(9) . . ?
C34 P2 C45 107.3(3) . . ?
C34 P2 C39 106.2(3) . . ?
C45 P2 C39 105.0(3) . . ?
C34 P2 Au2 112.7(2) . . ?
C45 P2 Au2 118.2(2) . . ?
C39 P2 Au2 106.6(2) . . ?
C84 P4 C95 106.9(3) . . ?
C84 P4 C89 106.6(3) . . ?
C95 P4 C89 106.4(3) . . ?
C84 P4 Au1 108.7(2) . . ?
C95 P4 Au1 117.5(2) . . ?
C89 P4 Au1 110.1(2) . . ?
C106 P5 C111 106.9(3) . . ?
C106 P5 C117 104.0(3) . . ?
C111 P5 C117 106.7(3) . . ?
C106 P5 Au3 113.7(2) . . ?
C111 P5 Au3 117.9(2) . . ?
C117 P5 Au3 106.6(2) . . ?
C56 P3 C67 105.6(3) . . ?
C56 P3 C61 105.7(3) . . ?
C67 P3 C61 106.9(3) . . ?
C56 P3 Au2 115.4(2) . . ?
C67 P3 Au2 119.7(3) . . ?
C61 P3 Au2 102.4(2) . . ?
C128 P6 C133 106.4(3) . . ?
C128 P6 C139 105.7(3) . . ?
C133 P6 C139 105.7(3) . . ?
C128 P6 Au3 113.1(2) . . ?
C133 P6 Au3 119.6(2) . . ?
C139 P6 Au3 105.3(2) . . ?
C12 P1 C17 105.6(3) . . ?
C12 P1 C23 105.6(3) . . ?
C17 P1 C23 107.0(3) . . ?
C12 P1 Au1 112.3(2) . . ?
C17 P1 Au1 114.1(2) . . ?
C23 P1 Au1 111.7(2) . . ?
C88 Fe4 C86 68.6(3) . . ?
C88 Fe4 C87 40.9(3) . . ?
C86 Fe4 C87 40.6(3) . . ?
C88 Fe4 C80 120.2(3) . . ?
C86 Fe4 C80 121.5(3) . . ?
C87 Fe4 C80 104.8(3) . . ?
C88 Fe4 C84 41.4(2) . . ?
C86 Fe4 C84 68.3(3) . . ?
C87 Fe4 C84 69.0(2) . . ?
C80 Fe4 C84 158.0(3) . . ?
C88 Fe4 C83 161.3(3) . . ?
C86 Fe4 C83 123.5(3) . . ?
C87 Fe4 C83 157.4(3) . . ?
C80 Fe4 C83 67.9(3) . . ?
C84 Fe4 C83 125.5(2) . . ?
C88 Fe4 C81 107.2(3) . . ?
C86 Fe4 C81 158.2(3) . . ?
C87 Fe4 C81 122.2(3) . . ?
C80 Fe4 C81 40.6(3) . . ?
C84 Fe4 C81 123.6(3) . . ?
C83 Fe4 C81 67.0(3) . . ?
C88 Fe4 C85 68.8(3) . . ?
C86 Fe4 C85 40.0(3) . . ?
C87 Fe4 C85 68.1(3) . . ?
C80 Fe4 C85 158.3(3) . . ?
C84 Fe4 C85 40.8(2) . . ?
C83 Fe4 C85 110.3(3) . . ?
C81 Fe4 C85 160.4(3) . . ?
C88 Fe4 C82 123.9(3) . . ?
C86 Fe4 C82 160.1(3) . . ?
C87 Fe4 C82 158.8(3) . . ?
C80 Fe4 C82 68.2(3) . . ?
C84 Fe4 C82 109.6(3) . . ?
C83 Fe4 C82 40.4(3) . . ?
C81 Fe4 C82 39.7(3) . . ?
C85 Fe4 C82 125.5(3) . . ?
C88 Fe4 C79 156.0(3) . . ?
C86 Fe4 C79 106.9(3) . . ?
C87 Fe4 C79 120.3(3) . . ?
C80 Fe4 C79 40.6(3) . . ?
C84 Fe4 C79 160.8(3) . . ?
C83 Fe4 C79 40.4(3) . . ?
C81 Fe4 C79 67.8(3) . . ?
C85 Fe4 C79 123.8(3) . . ?
C82 Fe4 C79 68.2(3) . . ?
C102 Fe5 C106 173.2(3) . . ?
C102 Fe5 C110 140.6(3) . . ?
C106 Fe5 C110 41.5(2) . . ?
C102 Fe5 C107 131.9(3) . . ?
C106 Fe5 C107 41.4(2) . . ?
C110 Fe5 C107 68.9(3) . . ?
C102 Fe5 C109 108.8(3) . . ?
C106 Fe5 C109 69.1(3) . . ?
C110 Fe5 C109 40.9(3) . . ?
C107 Fe5 C109 67.9(3) . . ?
C102 Fe5 C103 40.7(3) . . ?
C106 Fe5 C103 145.9(3) . . ?
C110 Fe5 C103 113.0(3) . . ?
C107 Fe5 C103 170.3(3) . . ?
C109 Fe5 C103 107.0(3) . . ?
C102 Fe5 C105 68.7(3) . . ?
C106 Fe5 C105 113.9(3) . . ?
C110 Fe5 C105 138.8(3) . . ?
C107 Fe5 C105 117.2(3) . . ?
C109 Fe5 C105 174.9(3) . . ?
C103 Fe5 C105 68.1(3) . . ?
C102 Fe5 C104 68.2(3) . . ?
C106 Fe5 C104 118.0(3) . . ?
C110 Fe5 C104 111.9(3) . . ?
C107 Fe5 C104 149.3(3) . . ?
C109 Fe5 C104 134.1(3) . . ?
C103 Fe5 C104 39.9(3) . . ?
C105 Fe5 C104 41.0(3) . . ?
C102 Fe5 C101 41.7(3) . . ?
C106 Fe5 C101 136.2(3) . . ?
C110 Fe5 C101 177.6(3) . . ?
C107 Fe5 C101 109.2(3) . . ?
C109 Fe5 C101 140.1(3) . . ?
C103 Fe5 C101 69.1(3) . . ?
C105 Fe5 C101 40.5(3) . . ?
C104 Fe5 C101 68.9(3) . . ?
C102 Fe5 C108 105.0(3) . . ?
C106 Fe5 C108 69.1(3) . . ?
C110 Fe5 C108 68.9(3) . . ?
C107 Fe5 C108 40.1(3) . . ?
C109 Fe5 C108 40.5(3) . . ?
C103 Fe5 C108 130.9(3) . . ?
C105 Fe5 C108 143.8(3) . . ?
C104 Fe5 C108 170.7(3) . . ?
C101 Fe5 C108 110.7(3) . . ?
C59 Fe3 C58 40.8(3) . . ?
C59 Fe3 C55 105.7(3) . . ?
C58 Fe3 C55 111.0(3) . . ?
C59 Fe3 C56 68.8(3) . . ?
C58 Fe3 C56 68.8(3) . . ?
C55 Fe3 C56 172.2(3) . . ?
C59 Fe3 C57 68.8(3) . . ?
C58 Fe3 C57 40.6(3) . . ?
C55 Fe3 C57 143.0(3) . . ?
C56 Fe3 C57 41.3(2) . . ?
C59 Fe3 C51 112.3(3) . . ?
C58 Fe3 C51 142.6(3) . . ?
C55 Fe3 C51 41.0(3) . . ?
C56 Fe3 C51 134.8(3) . . ?
C57 Fe3 C51 175.8(3) . . ?
C59 Fe3 C54 129.7(3) . . ?
C58 Fe3 C54 106.4(3) . . ?
C55 Fe3 C54 40.7(3) . . ?
C56 Fe3 C54 147.1(3) . . ?
C57 Fe3 C54 113.6(3) . . ?
C51 Fe3 C54 69.1(3) . . ?
C59 Fe3 C60 40.6(2) . . ?
C58 Fe3 C60 68.6(3) . . ?
C55 Fe3 C60 131.1(3) . . ?
C56 Fe3 C60 41.2(3) . . ?
C57 Fe3 C60 69.2(3) . . ?
C51 Fe3 C60 108.8(3) . . ?
C54 Fe3 C60 169.4(3) . . ?
C59 Fe3 C53 169.7(3) . . ?
C58 Fe3 C53 132.7(3) . . ?
C55 Fe3 C53 67.8(3) . . ?
C56 Fe3 C53 118.5(3) . . ?
C57 Fe3 C53 111.3(3) . . ?
C51 Fe3 C53 68.5(3) . . ?
C54 Fe3 C53 40.2(3) . . ?
C60 Fe3 C53 149.6(3) . . ?
C59 Fe3 C52 146.2(3) . . ?
C58 Fe3 C52 172.9(3) . . ?
C55 Fe3 C52 68.1(3) . . ?
C56 Fe3 C52 113.1(3) . . ?
C57 Fe3 C52 136.3(3) . . ?
C51 Fe3 C52 40.9(3) . . ?
C54 Fe3 C52 68.1(3) . . ?
C60 Fe3 C52 117.5(3) . . ?
C53 Fe3 C52 40.2(3) . . ?
C126 Fe6 C129 113.2(3) . . ?
C126 Fe6 C125 41.2(3) . . ?
C129 Fe6 C125 107.8(3) . . ?
C126 Fe6 C128 146.4(3) . . ?
C129 Fe6 C128 40.6(2) . . ?
C125 Fe6 C128 116.0(3) . . ?
C126 Fe6 C132 168.3(3) . . ?
C129 Fe6 C132 68.5(3) . . ?
C125 Fe6 C132 150.3(3) . . ?
C128 Fe6 C132 41.6(2) . . ?
C126 Fe6 C124 68.3(3) . . ?
C129 Fe6 C124 133.4(3) . . ?
C125 Fe6 C124 40.8(3) . . ?
C128 Fe6 C124 111.9(3) . . ?
C132 Fe6 C124 119.6(3) . . ?
C126 Fe6 C130 106.0(3) . . ?
C129 Fe6 C130 40.9(3) . . ?
C125 Fe6 C130 130.2(3) . . ?
C128 Fe6 C130 68.4(3) . . ?
C132 Fe6 C130 67.3(3) . . ?
C124 Fe6 C130 170.7(3) . . ?
C126 Fe6 C127 40.4(3) . . ?
C129 Fe6 C127 144.0(3) . . ?
C125 Fe6 C127 69.1(3) . . ?
C128 Fe6 C127 173.1(3) . . ?
C132 Fe6 C127 131.8(3) . . ?
C124 Fe6 C127 68.5(3) . . ?
C130 Fe6 C127 112.4(3) . . ?
C126 Fe6 C131 128.7(3) . . ?
C129 Fe6 C131 68.0(3) . . ?
C125 Fe6 C131 167.9(3) . . ?
C128 Fe6 C131 68.7(3) . . ?
C132 Fe6 C131 40.1(3) . . ?
C124 Fe6 C131 149.9(3) . . ?
C130 Fe6 C131 39.4(3) . . ?
C127 Fe6 C131 107.3(3) . . ?
C126 Fe6 C123 68.0(3) . . ?
C129 Fe6 C123 173.7(3) . . ?
C125 Fe6 C123 68.8(3) . . ?
C128 Fe6 C123 135.4(2) . . ?
C132 Fe6 C123 111.6(2) . . ?
C124 Fe6 C123 40.6(3) . . ?
C130 Fe6 C123 145.4(3) . . ?
C127 Fe6 C123 40.6(3) . . ?
C131 Fe6 C123 116.5(3) . . ?
C13 Fe1 C11 122.5(3) . . ?
C13 Fe1 C12 40.8(3) . . ?
C11 Fe1 C12 160.3(3) . . ?
C13 Fe1 C10 107.6(3) . . ?
C11 Fe1 C10 41.3(3) . . ?
C12 Fe1 C10 124.8(3) . . ?
C13 Fe1 C15 68.7(3) . . ?
C11 Fe1 C15 119.7(3) . . ?
C12 Fe1 C15 68.5(3) . . ?
C10 Fe1 C15 156.5(3) . . ?
C13 Fe1 C8 159.0(3) . . ?
C11 Fe1 C8 68.5(3) . . ?
C12 Fe1 C8 123.8(3) . . ?
C10 Fe1 C8 67.6(4) . . ?
C15 Fe1 C8 124.1(3) . . ?
C13 Fe1 C9 123.4(3) . . ?
C11 Fe1 C9 68.0(3) . . ?
C12 Fe1 C9 110.3(3) . . ?
C10 Fe1 C9 39.6(3) . . ?
C15 Fe1 C9 161.4(4) . . ?
C8 Fe1 C9 40.0(3) . . ?
C13 Fe1 C7 158.5(3) . . ?
C11 Fe1 C7 40.9(3) . . ?
C12 Fe1 C7 158.4(3) . . ?
C10 Fe1 C7 68.8(3) . . ?
C15 Fe1 C7 105.7(3) . . ?
C8 Fe1 C7 41.1(3) . . ?
C9 Fe1 C7 68.3(3) . . ?
C13 Fe1 C16 68.6(3) . . ?
C11 Fe1 C16 155.7(3) . . ?
C12 Fe1 C16 41.0(2) . . ?
C10 Fe1 C16 162.1(3) . . ?
C15 Fe1 C16 40.1(3) . . ?
C8 Fe1 C16 109.3(3) . . ?
C9 Fe1 C16 126.8(3) . . ?
C7 Fe1 C16 121.3(3) . . ?
C13 Fe1 C14 41.2(3) . . ?
C11 Fe1 C14 104.9(3) . . ?
C12 Fe1 C14 68.8(3) . . ?
C10 Fe1 C14 121.3(4) . . ?
C15 Fe1 C14 40.6(3) . . ?
C8 Fe1 C14 159.1(3) . . ?
C9 Fe1 C14 157.7(4) . . ?
C7 Fe1 C14 121.1(3) . . ?
C16 Fe1 C14 68.2(3) . . ?
C34 Fe2 C32 116.2(3) . . ?
C34 Fe2 C38 41.3(3) . . ?
C32 Fe2 C38 108.2(3) . . ?
C34 Fe2 C31 146.0(3) . . ?
C32 Fe2 C31 40.4(3) . . ?
C38 Fe2 C31 112.7(3) . . ?
C34 Fe2 C35 41.4(3) . . ?
C32 Fe2 C35 149.7(3) . . ?
C38 Fe2 C35 69.0(3) . . ?
C31 Fe2 C35 169.7(3) . . ?
C34 Fe2 C33 111.1(3) . . ?
C32 Fe2 C33 41.1(3) . . ?
C38 Fe2 C33 133.6(3) . . ?
C31 Fe2 C33 68.5(3) . . ?
C35 Fe2 C33 118.2(3) . . ?
C34 Fe2 C37 68.8(3) . . ?
C32 Fe2 C37 130.7(3) . . ?
C38 Fe2 C37 40.7(3) . . ?
C31 Fe2 C37 106.5(3) . . ?
C35 Fe2 C37 67.8(3) . . ?
C33 Fe2 C37 171.4(3) . . ?
C34 Fe2 C30 173.2(3) . . ?
C32 Fe2 C30 68.1(3) . . ?
C38 Fe2 C30 144.1(3) . . ?
C31 Fe2 C30 40.7(3) . . ?
C35 Fe2 C30 132.4(3) . . ?
C33 Fe2 C30 68.2(3) . . ?
C37 Fe2 C30 113.0(3) . . ?
C34 Fe2 C36 68.4(3) . . ?
C32 Fe2 C36 168.7(3) . . ?
C38 Fe2 C36 67.8(3) . . ?
C31 Fe2 C36 130.2(3) . . ?
C35 Fe2 C36 40.1(3) . . ?
C33 Fe2 C36 149.0(3) . . ?
C37 Fe2 C36 39.5(3) . . ?
C30 Fe2 C36 108.5(3) . . ?
C34 Fe2 C29 134.6(3) . . ?
C32 Fe2 C29 68.5(3) . . ?
C38 Fe2 C29 173.7(3) . . ?
C31 Fe2 C29 68.6(3) . . ?
C35 Fe2 C29 110.9(3) . . ?
C33 Fe2 C29 40.5(2) . . ?
C37 Fe2 C29 145.5(3) . . ?
C30 Fe2 C29 40.6(3) . . ?
C36 Fe2 C29 116.5(3) . . ?
P1 Au1 P4 173.32(6) . . ?
P6 Au3 P5 164.85(5) . . ?
P3 Au2 P2 162.44(6) . . ?

loop_
_geom_bond_atom_site_label_1
_geom_bond_atom_site_label_2
_geom_bond_distance
_geom_bond_site_symmetry_2
_geom_bond_publ_flag
C55 C54 1.413(11) . ?
C55 C51 1.422(10) . ?
C55 Fe3 2.024(6) . ?
C135 C136 1.357(10) . ?
C135 C134 1.377(9) . ?
C64 C65 1.300(15) . ?
C64 C63 1.363(15) . ?
C106 C110 1.431(9) . ?
C106 C107 1.432(9) . ?
C106 P5 1.767(7) . ?
C106 Fe5 2.021(5) . ?
C203 C202 1.358(13) . ?
C203 C204 1.394(13) . ?
C56 C60 1.431(9) . ?
C56 C57 1.433(9) . ?
C56 P3 1.777(6) . ?
C56 Fe3 2.027(5) . ?
C139 C144 1.379(9) . ?
C139 C140 1.388(9) . ?
C139 P6 1.835(6) . ?
C89 C90 1.371(9) . ?
C89 C94 1.388(9) . ?
C89 P4 1.825(6) . ?
C132 C131 1.409(9) . ?
C132 C128 1.453(9) . ?
C132 Fe6 2.044(6) . ?
C77 C78 1.388(9) . ?
C77 C76 1.390(9) . ?
C77 C123 1.470(9) . ?
C118 C117 1.386(9) . ?
C118 C119 1.410(9) . ?
C111 C112 1.384(9) . ?
C111 C116 1.397(9) . ?
C111 P5 1.803(7) . ?
C107 C108 1.398(10) . ?
C107 Fe5 2.033(6) . ?
C140 C141 1.399(8) . ?
C85 C86 1.396(9) . ?
C85 C84 1.426(8) . ?
C85 Fe4 2.052(6) . ?
C12 C13 1.416(9) . ?
C12 C16 1.438(9) . ?
C12 P1 1.779(6) . ?
C12 Fe1 2.041(6) . ?
C94 C93 1.389(8) . ?
C86 C87 1.411(9) . ?
C86 Fe4 2.032(7) . ?
C79 C83 1.424(9) . ?
C79 C80 1.427(9) . ?
C79 C73 1.461(9) . ?
C79 Fe4 2.077(6) . ?
C73 C74 1.386(9) . ?
C73 C78 1.405(9) . ?
C51 C52 1.429(10) . ?
C51 C5 1.466(10) . ?
C51 Fe3 2.035(7) . ?
C83 C82 1.416(10) . ?
C83 Fe4 2.043(6) . ?
C76 C75 1.388(9) . ?
C103 C104 1.392(10) . ?
C103 C102 1.407(10) . ?
C103 Fe5 2.037(6) . ?
C23 C28 1.377(9) . ?
C23 C24 1.379(9) . ?
C23 P1 1.821(6) . ?
C108 C109 1.415(10) . ?
C108 Fe5 2.049(7) . ?
C2 C3 1.394(8) . ?
C2 C1 1.398(9) . ?
C7 C11 1.429(11) . ?
C7 C8 1.443(9) . ?
C7 C1 1.473(9) . ?
C7 Fe1 2.061(6) . ?
C59 C60 1.409(9) . ?
C59 C58 1.409(10) . ?
C59 Fe3 2.020(7) . ?
C33 C29 1.425(9) . ?
C33 C32 1.434(9) . ?
C33 Fe2 2.052(6) . ?
C45 C50 1.386(9) . ?
C45 C46 1.391(9) . ?
C45 P2 1.795(7) . ?
C1 C6 1.392(10) . ?
C15 C16 1.410(9) . ?
C15 C14 1.429(10) . ?
C15 Fe1 2.051(7) . ?
C84 C88 1.440(8) . ?
C84 P4 1.782(6) . ?
C84 Fe4 2.042(6) . ?
C136 C137 1.373(9) . ?
C3 C4 1.385(9) . ?
C3 C29 1.484(9) . ?
C57 C58 1.409(9) . ?
C57 Fe3 2.034(6) . ?
C123 C124 1.432(9) . ?
C123 C127 1.435(9) . ?
C123 Fe6 2.075(6) . ?
C17 C18 1.368(9) . ?
C17 C22 1.395(9) . ?
C17 P1 1.796(7) . ?
C127 C126 1.411(10) . ?
C127 Fe6 2.057(6) . ?
C128 C129 1.417(8) . ?
C128 P6 1.774(7) . ?
C128 Fe6 2.043(6) . ?
C96 C95 1.372(9) . ?
C96 C97 1.405(9) . ?
C38 C37 1.423(10) . ?
C38 C34 1.434(10) . ?
C38 Fe2 2.036(7) . ?
C75 C74 1.395(9) . ?
C75 C101 1.478(9) . ?
C88 C87 1.420(9) . ?
C88 Fe4 2.029(6) . ?
C101 C105 1.416(9) . ?
C101 C102 1.447(9) . ?
C101 Fe5 2.047(6) . ?
C104 C105 1.432(9) . ?
C104 Fe5 2.045(7) . ?
C6 C5 1.394(9) . ?
C109 C110 1.419(10) . ?
C109 Fe5 2.037(7) . ?
C40 C41 1.387(9) . ?
C40 C39 1.391(10) . ?
C124 C125 1.426(9) . ?
C124 Fe6 2.052(7) . ?
C25 C26 1.368(11) . ?
C25 C24 1.390(9) . ?
C43 C42 1.349(11) . ?
C43 C44 1.386(8) . ?
C20 C21 1.366(12) . ?
C20 C19 1.375(12) . ?
C95 C100 1.371(8) . ?
C95 P4 1.802(6) . ?
C82 C81 1.392(10) . ?
C82 Fe4 2.059(7) . ?
C110 Fe5 2.024(6) . ?
C39 C44 1.392(9) . ?
C39 P2 1.822(6) . ?
C99 C98 1.330(10) . ?
C99 C100 1.392(10) . ?
C205 C204 1.324(11) . ?
C205 C200 1.400(9) . ?
C53 C54 1.406(10) . ?
C53 C52 1.410(10) . ?
C53 Fe3 2.046(7) . ?
C35 C36 1.407(10) . ?
C35 C34 1.441(9) . ?
C35 Fe2 2.045(7) . ?
C133 C134 1.390(8) . ?
C133 C138 1.406(9) . ?
C133 P6 1.790(7) . ?
C144 C143 1.388(9) . ?
C60 Fe3 2.041(6) . ?
C87 Fe4 2.035(7) . ?
C143 C142 1.342(11) . ?
C13 C14 1.441(9) . ?
C13 Fe1 2.023(7) . ?
C16 Fe1 2.064(7) . ?
C27 C26 1.359(11) . ?
C27 C28 1.393(9) . ?
C58 Fe3 2.023(7) . ?
C129 C130 1.431(10) . ?
C129 Fe6 2.038(6) . ?
C34 P2 1.772(8) . ?
C34 Fe2 2.029(7) . ?
C22 C21 1.393(11) . ?
C138 C137 1.372(9) . ?
C80 C81 1.417(9) . ?
C80 Fe4 2.036(6) . ?
C61 C62 1.384(9) . ?
C61 C66 1.386(10) . ?
C61 P3 1.802(7) . ?
C121 C120 1.371(11) . ?
C121 C122 1.386(9) . ?
C5 C4 1.402(9) . ?
C117 C122 1.378(10) . ?
C117 P5 1.815(6) . ?
C8 C9 1.405(11) . ?
C8 Fe1 2.052(7) . ?
C115 C114 1.368(11) . ?
C115 C116 1.376(10) . ?
C125 C126 1.433(10) . ?
C125 Fe6 2.039(7) . ?
C141 C142 1.377(11) . ?
C32 C31 1.407(10) . ?
C32 Fe2 2.036(7) . ?
C54 Fe3 2.041(7) . ?
C48 C47 1.358(10) . ?
C48 C49 1.381(10) . ?
C113 C114 1.364(11) . ?
C113 C112 1.381(10) . ?
C102 Fe5 2.013(6) . ?
C11 C10 1.438(10) . ?
C11 Fe1 2.033(7) . ?
C14 Fe1 2.068(7) . ?
C30 C31 1.423(9) . ?
C30 C29 1.429(10) . ?
C30 Fe2 2.054(7) . ?
C37 C36 1.389(10) . ?
C37 Fe2 2.052(8) . ?
C120 C119 1.345(11) . ?
C201 C202 1.348(12) . ?
C201 C200 1.387(9) . ?
C97 C98 1.375(10) . ?
C200 C206 1.473(11) . ?
C19 C18 1.379(11) . ?
C62 C63 1.377(12) . ?
C131 C130 1.388(10) . ?
C131 Fe6 2.062(7) . ?
C105 Fe5 2.042(7) . ?
C90 C91 1.382(8) . ?
C93 C92 1.358(10) . ?
C91 C92 1.367(10) . ?
C126 Fe6 2.029(7) . ?
C47 C46 1.389(9) . ?
C29 Fe2 2.067(6) . ?
C65 C66 1.412(10) . ?
C52 Fe3 2.056(7) . ?
C67 C72 1.374(10) . ?
C67 C68 1.406(12) . ?
C67 P3 1.801(8) . ?
C50 C49 1.375(9) . ?
C41 C42 1.391(11) . ?
C36 Fe2 2.055(7) . ?
C31 Fe2 2.042(7) . ?
C71 C70 1.370(16) . ?
C71 C72 1.390(13) . ?
C81 Fe4 2.044(7) . ?
C69 C70 1.338(15) . ?
C69 C68 1.377(11) . ?
C9 C10 1.388(12) . ?
C9 Fe1 2.053(7) . ?
C10 Fe1 2.046(8) . ?
C130 Fe6 2.057(7) . ?
P2 Au2 2.2992(18) . ?
P4 Au1 2.2985(16) . ?
P5 Au3 2.3016(16) . ?
P3 Au2 2.2984(19) . ?
P6 Au3 2.3003(16) . ?
P1 Au1 2.2950(17) . ?
